data_4300245
loop_
_publ_author_name
'Maarten B. Dinger'
'Michael J. Scott'

_publ_section_title
;
Alkali Salts of C3-Symmetric, Linked Aryloxides: Selective Binding of
Substrates with Metal Aggregates
;
_journal_name_full 'Inorganic Chemistry'
_journal_page_first 1238
_journal_page_last 1254
_journal_paper_doi 10.1021/ic991309q
_journal_volume 39
_journal_year 2000
_chemical_formula_sum 'C134.4 H209.4 Na6 O12.5'
_chemical_formula_weight 2163.16
_space_group_IT_number 14
_symmetry_cell_setting monoclinic
_symmetry_space_group_name_Hall '-P 2ybc'
_symmetry_space_group_name_H-M 'P 1 21/c 1'
_atom_sites_solution_hydrogens geom
_atom_sites_solution_primary direct
_atom_sites_solution_secondary difmap
_audit_creation_method SHELXL-97
_cell_angle_alpha 90.00
_cell_angle_beta 91.8160(10)
_cell_angle_gamma 90.00
_cell_formula_units_Z 4
_cell_length_a 24.8459(13)
_cell_length_b 25.3049(14)
_cell_length_c 21.5905(12)
_cell_measurement_temperature 173(2)
_cell_volume 13567.6(13)
_computing_cell_refinement 'Bruker AXS Smart'
_computing_data_collection 'Bruker AXS Smart'
_computing_data_reduction 'Bruker AXS Saint'
_computing_structure_refinement 'SHELXL-97 (Sheldrick, 1997)'
_computing_structure_solution 'SHELXS-97 (Sheldrick, 1990)'
_diffrn_ambient_temperature 173(2)
_diffrn_measured_fraction_theta_full 0.999
_diffrn_measured_fraction_theta_max 0.999
_diffrn_measurement_device_type 'Siemens CCD'
_diffrn_radiation_monochromator graphite
_diffrn_radiation_source 'fine-focus sealed tube'
_diffrn_radiation_type MoK\a
_diffrn_radiation_wavelength 0.71073
_diffrn_reflns_av_R_equivalents 0.0608
_diffrn_reflns_av_sigmaI/netI 0.0653
_diffrn_reflns_limit_h_max 28
_diffrn_reflns_limit_h_min -29
_diffrn_reflns_limit_k_max 29
_diffrn_reflns_limit_k_min -29
_diffrn_reflns_limit_l_max 25
_diffrn_reflns_limit_l_min -14
_diffrn_reflns_number 67341
_diffrn_reflns_theta_full 24.73
_diffrn_reflns_theta_max 24.73
_diffrn_reflns_theta_min 0.82
_exptl_absorpt_coefficient_mu 0.082
_exptl_absorpt_correction_T_max 1.00
_exptl_absorpt_correction_T_min 0.80
_exptl_absorpt_correction_type SADABS
_exptl_crystal_density_diffrn 1.059
_exptl_crystal_density_method 'not measured'
_exptl_crystal_F_000 4727
_refine_diff_density_max 1.598
_refine_diff_density_min -0.646
_refine_diff_density_rms 0.120
_refine_ls_extinction_method none
_refine_ls_goodness_of_fit_ref 1.098
_refine_ls_hydrogen_treatment mixed
_refine_ls_matrix_type fullcycle
_refine_ls_number_parameters 1461
_refine_ls_number_reflns 23140
_refine_ls_number_restraints 25
_refine_ls_restrained_S_all 1.101
_refine_ls_R_factor_all 0.1500
_refine_ls_R_factor_gt 0.0967
_refine_ls_shift/su_max 3.906
_refine_ls_shift/su_mean 0.044
_refine_ls_structure_factor_coef Fsqd
_refine_ls_weighting_details 'calc w=3D1/[\s^2^(Fo^2^)+(0.1990P)^2^+7.4643P] where P=3D(Fo^2^+2Fc^2^)/3'
_refine_ls_weighting_scheme calc
_refine_ls_wR_factor_gt 0.2776
_refine_ls_wR_factor_ref 0.3295
_reflns_number_gt 13916
_reflns_number_total 23140
_reflns_threshold_expression >2sigma(I)
_cod_original_formula_sum 'C134.40 H209.40 Na6 O12.50'
_cod_database_code 4300245

loop_
_symmetry_equiv_pos_as_xyz
'x, y, z'
'-x, y+1/2, -z+1/2'
'-x, -y, -z'
'x, -y-1/2, z-1/2'

loop_
_atom_site_label
_atom_site_type_symbol
_atom_site_fract_x
_atom_site_fract_y
_atom_site_fract_z
_atom_site_U_iso_or_equiv
_atom_site_adp_type
_atom_site_occupancy
_atom_site_symmetry_multiplicity
_atom_site_calc_flag
_atom_site_refinement_flags
_atom_site_disorder_assembly
_atom_site_disorder_group
Na1 Na 0.42968(6) 0.56198(6) 0.55458(7) 0.0327(4) Uani 1 1 d . . .
O1 O 0.50953(11) 0.59980(10) 0.52644(12) 0.0301(6) Uani 1 1 d . . .
C1 C 0.45004(15) 0.58067(15) 0.41270(18) 0.0265(8) Uani 1 1 d . . .
H1A H 0.4668 0.5547 0.4410 0.032 Uiso 1 1 calc R . .
Na2 Na 0.44930(6) 0.45754(6) 0.40698(7) 0.0342(4) Uani 1 1 d . . .
O2 O 0.39925(10) 0.49810(10) 0.48017(13) 0.0293(6) Uani 1 1 d . . .
C2 C 0.47510(16) 0.63461(15) 0.43008(19) 0.0306(9) Uani 1 1 d . A .
Na3 Na 0.56908(6) 0.56422(6) 0.45208(7) 0.0320(4) Uani 1 1 d . . .
O3 O 0.53054(11) 0.50305(10) 0.38604(12) 0.0282(6) Uani 1 1 d . . .
C3 C 0.50192(16) 0.64112(15) 0.48883(19) 0.0311(9) Uani 1 1 d . . .
C4 C 0.52202(18) 0.69289(17) 0.5046(2) 0.0379(10) Uani 1 1 d . . .
C5 C 0.5522(2) 0.70304(18) 0.5671(2) 0.0454(11) Uani 1 1 d . . .
C6 C 0.5171(2) 0.6897(2) 0.6216(2) 0.0587(14) Uani 1 1 d . . .
H6A H 0.5057 0.6535 0.6186 0.088 Uiso 1 1 calc R . .
H6B H 0.4860 0.7123 0.6209 0.088 Uiso 1 1 calc R . .
H6C H 0.5374 0.6948 0.6597 0.088 Uiso 1 1 calc R . .
C7 C 0.5681(3) 0.7621(2) 0.5751(3) 0.0687(17) Uani 1 1 d . . .
H7A H 0.5862 0.7670 0.6147 0.103 Uiso 1 1 calc R . .
H7B H 0.5363 0.7836 0.5729 0.103 Uiso 1 1 calc R . .
H7C H 0.5916 0.7722 0.5428 0.103 Uiso 1 1 calc R . .
C8 C 0.6043(2) 0.6709(2) 0.5701(3) 0.0557(13) Uani 1 1 d . . .
H8A H 0.5959 0.6340 0.5662 0.084 Uiso 1 1 calc R . .
H8B H 0.6230 0.6772 0.6090 0.084 Uiso 1 1 calc R . .
H8C H 0.6267 0.6814 0.5368 0.084 Uiso 1 1 calc R . .
C9 C 0.51305(19) 0.73332(17) 0.4623(2) 0.0440(12) Uani 1 1 d . . .
H9A H 0.5250 0.7670 0.4733 0.053 Uiso 1 1 calc R . .
C10 C 0.48768(19) 0.72733(17) 0.4047(2) 0.0455(12) Uani 1 1 d . A .
C11 C 0.4783(2) 0.77488(19) 0.3608(3) 0.0613(16) Uani 1 1 d . . .
C12A C 0.5325(5) 0.8019(5) 0.3477(8) 0.112(5) Uani 0.70 1 d P A 1
H12A H 0.5510 0.8100 0.3863 0.168 Uiso 0.70 1 calc PR A 1
H12B H 0.5260 0.8339 0.3248 0.168 Uiso 0.70 1 calc PR A 1
H12C H 0.5543 0.7785 0.3240 0.168 Uiso 0.70 1 calc PR A 1
C12B C 0.4915(19) 0.8284(8) 0.3946(12) 0.113(13) Uani 0.30 1 d P A 2
H12D H 0.5292 0.8358 0.3922 0.170 Uiso 0.30 1 calc PR A 2
H12E H 0.4821 0.8258 0.4373 0.170 Uiso 0.30 1 calc PR A 2
H12F H 0.4711 0.8564 0.3751 0.170 Uiso 0.30 1 calc PR A 2
C13A C 0.4513(7) 0.7576(4) 0.2968(6) 0.112(4) Uani 0.70 1 d P A 1
H13A H 0.4784 0.7437 0.2705 0.167 Uiso 0.70 1 calc PR A 1
H13B H 0.4345 0.7877 0.2772 0.167 Uiso 0.70 1 calc PR A 1
H13C H 0.4247 0.7310 0.3037 0.167 Uiso 0.70 1 calc PR A 1
C13B C 0.5098(11) 0.7695(9) 0.3075(11) 0.073(7) Uani 0.30 1 d P A 2
H13D H 0.5464 0.7795 0.3175 0.110 Uiso 0.30 1 calc PR A 2
H13E H 0.4956 0.7920 0.2751 0.110 Uiso 0.30 1 calc PR A 2
H13F H 0.5089 0.7335 0.2937 0.110 Uiso 0.30 1 calc PR A 2
C14A C 0.4441(7) 0.8148(5) 0.3927(7) 0.103(5) Uani 0.70 1 d P A 1
H14A H 0.4641 0.8296 0.4274 0.155 Uiso 0.70 1 calc PR A 1
H14B H 0.4122 0.7980 0.4071 0.155 Uiso 0.70 1 calc PR A 1
H14C H 0.4342 0.8425 0.3642 0.155 Uiso 0.70 1 calc PR A 1
C14B C 0.4143(10) 0.7753(13) 0.339(2) 0.123(14) Uani 0.30 1 d P A 2
H14D H 0.3926 0.7782 0.3750 0.185 Uiso 0.30 1 calc PR A 2
H14E H 0.4056 0.7430 0.3176 0.185 Uiso 0.30 1 calc PR A 2
H14F H 0.4072 0.8048 0.3122 0.185 Uiso 0.30 1 calc PR A 2
C15 C 0.47012(18) 0.67743(16) 0.3896(2) 0.0373(10) Uani 1 1 d . . .
H15A H 0.4542 0.6719 0.3506 0.045 Uiso 1 1 calc R A .
C16 C 0.38865(15) 0.57861(16) 0.42380(18) 0.0284(9) Uani 1 1 d . . .
C17 C 0.36682(16) 0.53519(16) 0.45560(18) 0.0299(9) Uani 1 1 d . . .
C18 C 0.30966(16) 0.53313(18) 0.4626(2) 0.0353(10) Uani 1 1 d . . .
C19 C 0.28333(18) 0.4875(2) 0.4979(2) 0.0470(12) Uani 1 1 d . . .
C20 C 0.3029(2) 0.4883(2) 0.5658(2) 0.0560(14) Uani 1 1 d . . .
H20A H 0.2887 0.4583 0.5869 0.084 Uiso 1 1 calc R . .
H20B H 0.2908 0.5202 0.5851 0.084 Uiso 1 1 calc R . .
H20C H 0.3415 0.4871 0.5679 0.084 Uiso 1 1 calc R . .
C21 C 0.2965(2) 0.4344(2) 0.4685(3) 0.0618(15) Uani 1 1 d . . .
H21A H 0.2823 0.4063 0.4931 0.093 Uiso 1 1 calc R . .
H21B H 0.3348 0.4305 0.4664 0.093 Uiso 1 1 calc R . .
H21C H 0.2806 0.4328 0.4274 0.093 Uiso 1 1 calc R . .
C22 C 0.2216(2) 0.4921(3) 0.4971(3) 0.076(2) Uani 1 1 d . . .
H22A H 0.2067 0.4618 0.5170 0.114 Uiso 1 1 calc R . .
H22B H 0.2082 0.4939 0.4549 0.114 Uiso 1 1 calc R . .
H22C H 0.2115 0.5235 0.5187 0.114 Uiso 1 1 calc R . .
C23 C 0.27849(17) 0.57381(19) 0.4373(2) 0.0390(11) Uani 1 1 d . . .
H23A H 0.2414 0.5719 0.4410 0.047 Uiso 1 1 calc R . .
C24 C 0.29962(17) 0.61742(18) 0.4064(2) 0.0365(10) Uani 1 1 d . . .
C25 C 0.26180(18) 0.65944(19) 0.3773(2) 0.0446(12) Uani 1 1 d . . .
C26 C 0.2311(3) 0.6350(3) 0.3223(3) 0.083(2) Uani 1 1 d . . .
H26A H 0.2072 0.6608 0.3040 0.124 Uiso 1 1 calc R . .
H26B H 0.2106 0.6053 0.3361 0.124 Uiso 1 1 calc R . .
H26C H 0.2561 0.6235 0.2921 0.124 Uiso 1 1 calc R . .
C27 C 0.2225(3) 0.6798(3) 0.4237(3) 0.0761(19) Uani 1 1 d . . .
H27A H 0.1979 0.7041 0.4037 0.114 Uiso 1 1 calc R . .
H27B H 0.2419 0.6976 0.4568 0.114 Uiso 1 1 calc R . .
H27C H 0.2027 0.6507 0.4402 0.114 Uiso 1 1 calc R . .
C28 C 0.2926(3) 0.7060(3) 0.3522(4) 0.083(2) Uani 1 1 d . . .
H28A H 0.2676 0.7323 0.3370 0.124 Uiso 1 1 calc R . .
H28B H 0.3144 0.6944 0.3189 0.124 Uiso 1 1 calc R . .
H28C H 0.3152 0.7209 0.3846 0.124 Uiso 1 1 calc R . .
C29 C 0.35482(16) 0.61900(17) 0.40141(19) 0.0336(9) Uani 1 1 d . . .
H29A H 0.3702 0.6481 0.3824 0.040 Uiso 1 1 calc R . .
C30 C 0.46352(15) 0.56274(16) 0.34631(18) 0.0284(9) Uani 1 1 d . . .
C31 C 0.50549(15) 0.52564(15) 0.33694(18) 0.0278(9) Uani 1 1 d . . .
C32 C 0.51792(16) 0.51213(17) 0.27470(19) 0.0322(9) Uani 1 1 d . . .
C33 C 0.56096(19) 0.46991(19) 0.2606(2) 0.0429(11) Uani 1 1 d . . .
C34 C 0.5677(3) 0.4622(3) 0.1907(2) 0.0692(18) Uani 1 1 d . . .
H34A H 0.5781 0.4950 0.1724 0.104 Uiso 1 1 calc R . .
H34B H 0.5343 0.4505 0.1720 0.104 Uiso 1 1 calc R . .
H34C H 0.5951 0.4361 0.1841 0.104 Uiso 1 1 calc R . .
C35 C 0.5428(2) 0.41613(19) 0.2868(2) 0.0569(14) Uani 1 1 d . . .
H35A H 0.5691 0.3896 0.2778 0.085 Uiso 1 1 calc R . .
H35B H 0.5087 0.4065 0.2680 0.085 Uiso 1 1 calc R . .
H35C H 0.5394 0.4189 0.3308 0.085 Uiso 1 1 calc R . .
C36 C 0.61622(19) 0.4850(2) 0.2896(2) 0.0547(14) Uani 1 1 d . . .
H36A H 0.6294 0.5162 0.2697 0.082 Uiso 1 1 calc R . .
H36B H 0.6411 0.4565 0.2841 0.082 Uiso 1 1 calc R . .
H36C H 0.6127 0.4918 0.3330 0.082 Uiso 1 1 calc R . .
C37 C 0.48917(17) 0.53608(18) 0.2264(2) 0.0368(10) Uani 1 1 d . . .
H37A H 0.4984 0.5280 0.1861 0.044 Uiso 1 1 calc R . .
C38 C 0.44697(17) 0.57186(18) 0.2350(2) 0.0377(10) Uani 1 1 d . . .
C39 C 0.41694(19) 0.5963(2) 0.1789(2) 0.0511(13) Uani 1 1 d . . .
C40 C 0.3954(3) 0.5525(3) 0.1352(3) 0.0743(18) Uani 1 1 d . . .
H40A H 0.3704 0.5308 0.1568 0.111 Uiso 1 1 calc R . .
H40B H 0.4248 0.5312 0.1220 0.111 Uiso 1 1 calc R . .
H40C H 0.3775 0.5683 0.0998 0.111 Uiso 1 1 calc R . .
C41 C 0.3693(2) 0.6299(3) 0.1979(2) 0.0605(15) Uani 1 1 d . . .
H41A H 0.3449 0.6086 0.2207 0.091 Uiso 1 1 calc R . .
H41B H 0.3511 0.6436 0.1615 0.091 Uiso 1 1 calc R . .
H41C H 0.3821 0.6587 0.2234 0.091 Uiso 1 1 calc R . .
C42 C 0.4562(3) 0.6322(3) 0.1443(3) 0.078(2) Uani 1 1 d . . .
H42A H 0.4670 0.6611 0.1706 0.117 Uiso 1 1 calc R . .
H42B H 0.4386 0.6456 0.1073 0.117 Uiso 1 1 calc R . .
H42C H 0.4873 0.6122 0.1335 0.117 Uiso 1 1 calc R . .
C43 C 0.43503(16) 0.58309(17) 0.2952(2) 0.0349(10) Uani 1 1 d . . .
H43A H 0.4063 0.6056 0.3022 0.042 Uiso 1 1 calc R . .
O101 O 0.36943(17) 0.62391(17) 0.5868(2) 0.0766(13) Uani 1 1 d . . .
C101 C 0.3381(2) 0.6571(2) 0.6005(3) 0.0638(15) Uani 1 1 d . . .
C102 C 0.2967(3) 0.6458(3) 0.6498(5) 0.105(3) Uani 1 1 d . . .
H10A H 0.3061 0.6117 0.6686 0.127 Uiso 1 1 calc R . .
C103 C 0.2983(6) 0.6843(4) 0.6982(6) 0.173(6) Uani 1 1 d . . .
H10B H 0.3329 0.6833 0.7203 0.208 Uiso 1 1 calc R . .
H10C H 0.2703 0.6773 0.7274 0.208 Uiso 1 1 calc R . .
C104 C 0.2891(4) 0.7415(4) 0.6665(5) 0.133(3) Uiso 1 1 d . . .
H10D H 0.2545 0.7425 0.6444 0.160 Uiso 1 1 calc R . .
H10E H 0.2896 0.7689 0.6978 0.160 Uiso 1 1 calc R . .
C105 C 0.3345(4) 0.7502(4) 0.6215(5) 0.133(3) Uiso 1 1 d . . .
H10F H 0.3306 0.7849 0.6030 0.159 Uiso 1 1 calc R . .
H10G H 0.3687 0.7493 0.6445 0.159 Uiso 1 1 calc R . .
C106 C 0.3353(3) 0.7114(3) 0.5735(3) 0.0801(19) Uiso 1 1 d . . .
H10H H 0.3003 0.7139 0.5514 0.096 Uiso 1 1 calc R . .
C107 C 0.2385(3) 0.6391(5) 0.6147(6) 0.168(5) Uani 1 1 d . . .
H10I H 0.2122 0.6293 0.6443 0.252 Uiso 1 1 calc R . .
H10J H 0.2406 0.6122 0.5836 0.252 Uiso 1 1 calc R . .
H10K H 0.2281 0.6720 0.5956 0.252 Uiso 1 1 calc R . .
C108 C 0.3769(3) 0.7225(3) 0.5265(3) 0.0786(18) Uiso 1 1 d . . .
H10L H 0.3766 0.7594 0.5165 0.118 Uiso 1 1 calc R . .
H10M H 0.3690 0.7023 0.4896 0.118 Uiso 1 1 calc R . .
H10N H 0.4118 0.7128 0.5431 0.118 Uiso 1 1 calc R . .
O201 O 0.3937(3) 0.4432(2) 0.3223(3) 0.122(2) Uani 1 1 d . . .
C201 C 0.3619(3) 0.4353(4) 0.2850(5) 0.103(3) Uani 1 1 d . . .
C202 C 0.3784(7) 0.3866(7) 0.2452(8) 0.207(6) Uiso 1 1 d . . .
H20D H 0.4095 0.3715 0.2679 0.249 Uiso 1 1 calc R . .
C203 C 0.3406(6) 0.3423(5) 0.2372(7) 0.179(5) Uani 1 1 d . . .
H20E H 0.3505 0.3193 0.2034 0.214 Uiso 1 1 calc R . .
H20F H 0.3382 0.3216 0.2748 0.214 Uiso 1 1 calc R . .
C204 C 0.2906(8) 0.3700(7) 0.2228(9) 0.214(7) Uiso 1 1 d . . .
H20G H 0.2628 0.3432 0.2209 0.257 Uiso 1 1 calc R . .
H20Q H 0.2937 0.3832 0.1809 0.257 Uiso 1 1 calc R . .
C205 C 0.2678(6) 0.4153(6) 0.2598(8) 0.195(6) Uiso 1 1 d . . .
H20H H 0.2348 0.4284 0.2401 0.235 Uiso 1 1 calc R . .
H20I H 0.2603 0.4040 0.3016 0.235 Uiso 1 1 calc R . .
C206 C 0.3088(5) 0.4554(5) 0.2606(6) 0.149(4) Uiso 1 1 d . . .
H20J H 0.3137 0.4660 0.2175 0.178 Uiso 1 1 calc R . .
C207 C 0.4016(6) 0.4071(6) 0.1834(7) 0.192(5) Uiso 1 1 d . . .
H20K H 0.3865 0.3870 0.1494 0.288 Uiso 1 1 calc R . .
H20L H 0.4400 0.4031 0.1848 0.288 Uiso 1 1 calc R . .
H20M H 0.3925 0.4437 0.1780 0.288 Uiso 1 1 calc R . .
C208 C 0.2899(5) 0.5022(4) 0.2933(5) 0.139(4) Uani 1 1 d . . .
H20N H 0.2572 0.5148 0.2735 0.208 Uiso 1 1 calc R . .
H20O H 0.3168 0.5294 0.2923 0.208 Uiso 1 1 calc R . .
H20P H 0.2832 0.4932 0.3356 0.208 Uiso 1 1 calc R . .
O301 O 0.61647(17) 0.62787(18) 0.4000(2) 0.0871(15) Uani 1 1 d . . .
C301 C 0.6327(2) 0.6521(2) 0.3579(3) 0.0656(16) Uani 1 1 d . . .
C302 C 0.6623(5) 0.7000(4) 0.3560(7) 0.172(6) Uani 1 1 d . . .
H30A H 0.6414 0.7238 0.3287 0.206 Uiso 1 1 calc R . .
C303 C 0.7184(5) 0.6893(5) 0.3221(7) 0.186(7) Uani 1 1 d . . .
H30B H 0.7395 0.7214 0.3187 0.223 Uiso 1 1 calc R . .
H30C H 0.7398 0.6624 0.3433 0.223 Uiso 1 1 calc R . .
C304 C 0.6969(6) 0.6700(4) 0.2578(5) 0.147(4) Uani 1 1 d . . .
H30D H 0.6709 0.6954 0.2414 0.177 Uiso 1 1 calc R . .
H30E H 0.7265 0.6686 0.2296 0.177 Uiso 1 1 calc R . .
C305 C 0.6724(4) 0.6198(5) 0.2599(6) 0.155(5) Uani 1 1 d . . .
H30F H 0.6958 0.5949 0.2818 0.186 Uiso 1 1 calc R . .
H30G H 0.6651 0.6067 0.2183 0.186 Uiso 1 1 calc R . .
C306 C 0.6170(5) 0.6275(5) 0.2959(6) 0.141(4) Uiso 1 1 d . . .
H30H H 0.6039 0.5919 0.3049 0.169 Uiso 1 1 calc R . .
C307 C 0.6715(5) 0.7293(4) 0.4166(5) 0.141(4) Uani 1 1 d . . .
H30I H 0.6375 0.7404 0.4320 0.212 Uiso 1 1 calc R . .
H30J H 0.6936 0.7597 0.4098 0.212 Uiso 1 1 calc R . .
H30K H 0.6892 0.7064 0.4462 0.212 Uiso 1 1 calc R . .
C308 C 0.5766(3) 0.6520(4) 0.2609(5) 0.119(3) Uani 1 1 d . . .
H30L H 0.5432 0.6492 0.2817 0.179 Uiso 1 1 calc R . .
H30M H 0.5732 0.6353 0.2210 0.179 Uiso 1 1 calc R . .
H30N H 0.5854 0.6886 0.2555 0.179 Uiso 1 1 calc R . .
Na1B Na -0.09597(6) 0.96107(6) -0.51338(7) 0.0319(4) Uani 1 1 d . . .
O1B O -0.04705(10) 0.93631(10) -0.42634(12) 0.0284(6) Uani 1 1 d . . .
C1B C -0.07859(15) 1.04412(15) -0.40870(18) 0.0260(8) Uani 1 1 d . C .
H1BA H -0.0534 1.0296 -0.4383 0.031 Uiso 1 1 calc R . .
Na2B Na -0.01204(6) 1.10206(6) -0.50923(7) 0.0327(4) Uani 1 1 d . . .
O2B O -0.08312(10) 1.05091(10) -0.54120(13) 0.0293(6) Uani 1 1 d . . .
C2B C -0.08619(16) 1.00050(16) -0.35983(19) 0.0295(9) Uani 1 1 d . C .
Na3B Na 0.02978(6) 0.98257(6) -0.38500(7) 0.0337(4) Uani 1 1 d . . .
O3B O 0.03403(10) 1.06810(10) -0.41956(13) 0.0301(6) Uani 1 1 d . . .
C3B C -0.07105(16) 0.94743(15) -0.37341(19) 0.0294(9) Uani 1 1 d . C .
C4B C -0.08025(17) 0.90784(17) -0.3274(2) 0.0371(10) Uani 1 1 d . . .
C5B C -0.0618(2) 0.84994(18) -0.3373(2) 0.0512(13) Uani 1 1 d . C .
C6B C -0.0887(2) 0.8260(2) -0.3953(3) 0.0637(16) Uani 1 1 d . . .
H6BA H -0.0755 0.7908 -0.4011 0.095 Uiso 1 1 calc R C .
H6BB H -0.0804 0.8472 -0.4307 0.095 Uiso 1 1 calc R . .
H6BC H -0.1269 0.8251 -0.3907 0.095 Uiso 1 1 calc R . .
C7B C -0.0764(3) 0.8135(2) -0.2827(3) 0.081(2) Uani 1 1 d . . .
H7BA H -0.0641 0.7783 -0.2906 0.122 Uiso 1 1 calc R C .
H7BB H -0.1147 0.8133 -0.2784 0.122 Uiso 1 1 calc R . .
H7BC H -0.0593 0.8265 -0.2451 0.122 Uiso 1 1 calc R . .
C8B C -0.0004(2) 0.8480(2) -0.3415(3) 0.0600(15) Uani 1 1 d . . .
H8BA H 0.0106 0.8126 -0.3509 0.090 Uiso 1 1 calc R C .
H8BB H 0.0159 0.8587 -0.3026 0.090 Uiso 1 1 calc R . .
H8BC H 0.0108 0.8714 -0.3736 0.090 Uiso 1 1 calc R . .
C9B C -0.1044(2) 0.9226(2) -0.2734(2) 0.0491(12) Uani 1 1 d . C .
H9BA H -0.1112 0.8964 -0.2445 0.059 Uiso 1 1 calc R . .
C10B C -0.1191(2) 0.9740(2) -0.2593(2) 0.0478(12) Uani 1 1 d . . .
C11B C -0.1470(3) 0.9875(3) -0.1987(3) 0.0727(18) Uani 1 1 d . B .
C12C C -0.1947(7) 0.9517(9) -0.1939(9) 0.109(7) Uani 0.50 1 d P B 1
H12G H -0.2189 0.9573 -0.2289 0.164 Uiso 0.50 1 calc PR B 1
H12H H -0.2130 0.9594 -0.1564 0.164 Uiso 0.50 1 calc PR B 1
H12I H -0.1829 0.9156 -0.1933 0.164 Uiso 0.50 1 calc PR B 1
C12D C -0.2070(7) 1.0043(10) -0.2148(8) 0.111(6) Uani 0.50 1 d P B 2
H12J H -0.2073 1.0385 -0.2340 0.167 Uiso 0.50 1 calc PR B 2
H12K H -0.2269 1.0057 -0.1775 0.167 Uiso 0.50 1 calc PR B 2
H12L H -0.2232 0.9790 -0.2427 0.167 Uiso 0.50 1 calc PR B 2
C13C C -0.1566(8) 1.0443(7) -0.1903(7) 0.085(5) Uani 0.50 1 d P B 1
H13G H -0.1795 1.0571 -0.2237 0.127 Uiso 0.50 1 calc PR B 1
H13H H -0.1229 1.0628 -0.1902 0.127 Uiso 0.50 1 calc PR B 1
H13I H -0.1737 1.0500 -0.1517 0.127 Uiso 0.50 1 calc PR B 1
C13D C -0.1225(9) 1.0343(8) -0.1675(7) 0.102(6) Uani 0.50 1 d P B 2
H13J H -0.1249 1.0642 -0.1948 0.154 Uiso 0.50 1 calc PR B 2
H13K H -0.0853 1.0271 -0.1571 0.154 Uiso 0.50 1 calc PR B 2
H13L H -0.1413 1.0418 -0.1304 0.154 Uiso 0.50 1 calc PR B 2
C14C C -0.1081(7) 0.9645(7) -0.1420(5) 0.087(5) Uani 0.50 1 d P B 1
H14G H -0.0724 0.9786 -0.1456 0.131 Uiso 0.50 1 calc PR B 1
H14H H -0.1068 0.9267 -0.1444 0.131 Uiso 0.50 1 calc PR B 1
H14I H -0.1223 0.9750 -0.1030 0.131 Uiso 0.50 1 calc PR B 1
C14D C -0.1511(11) 0.9416(9) -0.1566(11) 0.135(7) Uiso 0.50 1 d P B 2
H14J H -0.1766 0.9167 -0.1738 0.202 Uiso 0.50 1 calc PR B 2
H14K H -0.1629 0.9534 -0.1170 0.202 Uiso 0.50 1 calc PR B 2
H14L H -0.1165 0.9250 -0.1515 0.202 Uiso 0.50 1 calc PR B 2
C15B C -0.10870(18) 1.01195(18) -0.3033(2) 0.0378(10) Uani 1 1 d . C .
H15B H -0.1172 1.0469 -0.2947 0.045 Uiso 1 1 calc R . .
C16B C -0.13011(15) 1.05706(14) -0.44649(18) 0.0256(8) Uani 1 1 d . . .
C17B C -0.12853(15) 1.06184(15) -0.51217(19) 0.0276(9) Uani 1 1 d . C .
C18B C -0.17695(16) 1.07724(16) -0.5457(2) 0.0332(9) Uani 1 1 d . . .
C19B C -0.17855(18) 1.0823(2) -0.6167(2) 0.0441(11) Uani 1 1 d . C .
C20B C -0.1675(2) 1.0278(2) -0.6460(2) 0.0542(13) Uani 1 1 d . . .
H20R H -0.1319 1.0162 -0.6336 0.081 Uiso 1 1 calc R C .
H20S H -0.1701 1.0306 -0.6903 0.081 Uiso 1 1 calc R . .
H20T H -0.1934 1.0026 -0.6321 0.081 Uiso 1 1 calc R . .
C21B C -0.1388(2) 1.1232(2) -0.6381(3) 0.0581(14) Uani 1 1 d . . .
H21D H -0.1036 1.1153 -0.6207 0.087 Uiso 1 1 calc R C .
H21E H -0.1497 1.1576 -0.6245 0.087 Uiso 1 1 calc R . .
H21F H -0.1377 1.1227 -0.6825 0.087 Uiso 1 1 calc R . .
C22B C -0.2347(2) 1.0994(3) -0.6423(3) 0.0631(16) Uani 1 1 d . . .
H22D H -0.2440 1.1330 -0.6248 0.095 Uiso 1 1 calc R C .
H22E H -0.2610 1.0735 -0.6312 0.095 Uiso 1 1 calc R . .
H22F H -0.2341 1.1023 -0.6866 0.095 Uiso 1 1 calc R . .
C23B C -0.22254(16) 1.08704(17) -0.5124(2) 0.0402(11) Uani 1 1 d . C .
H23B H -0.2535 1.0977 -0.5342 0.048 Uiso 1 1 calc R . .
C24B C -0.22517(16) 1.08211(17) -0.4485(2) 0.0373(10) Uani 1 1 d . . .
C25B C -0.27707(18) 1.0972(2) -0.4158(3) 0.0528(13) Uani 1 1 d . C .
C26B C -0.3250(2) 1.0671(3) -0.4424(3) 0.080(2) Uani 1 1 d . . .
H26D H -0.3277 1.0724 -0.4864 0.120 Uiso 1 1 calc R C .
H26E H -0.3573 1.0796 -0.4239 0.120 Uiso 1 1 calc R . .
H26F H -0.3206 1.0301 -0.4338 0.120 Uiso 1 1 calc R . .
C27B C -0.2730(2) 1.0868(3) -0.3456(3) 0.088(2) Uani 1 1 d . . .
H27D H -0.3070 1.0945 -0.3276 0.132 Uiso 1 1 calc R C .
H27E H -0.2456 1.1091 -0.3271 0.132 Uiso 1 1 calc R . .
H27F H -0.2639 1.0505 -0.3382 0.132 Uiso 1 1 calc R . .
C28B C -0.2860(3) 1.1569(3) -0.4248(5) 0.111(3) Uani 1 1 d . . .
H28D H -0.2897 1.1647 -0.4683 0.166 Uiso 1 1 calc R C .
H28E H -0.2557 1.1759 -0.4073 0.166 Uiso 1 1 calc R . .
H28F H -0.3181 1.1675 -0.4045 0.166 Uiso 1 1 calc R . .
C29B C -0.17819(16) 1.06615(16) -0.4168(2) 0.0343(10) Uani 1 1 d . C .
H29B H -0.1790 1.0614 -0.3741 0.041 Uiso 1 1 calc R . .
C30B C -0.05077(15) 1.09414(15) -0.38075(17) 0.0270(8) Uani 1 1 d . . .
C31B C 0.00534(15) 1.10154(15) -0.38613(18) 0.0262(8) Uani 1 1 d . C .
C32B C 0.02942(16) 1.14689(17) -0.3573(2) 0.0353(10) Uani 1 1 d . . .
C33B C 0.09026(18) 1.15851(19) -0.3630(3) 0.0478(12) Uani 1 1 d . C .
C34B C 0.1023(2) 1.1697(2) -0.4306(3) 0.0572(14) Uani 1 1 d . . .
H34D H 0.0937 1.1392 -0.4553 0.086 Uiso 1 1 calc R C .
H34E H 0.1399 1.1779 -0.4340 0.086 Uiso 1 1 calc R . .
H34F H 0.0811 1.1992 -0.4451 0.086 Uiso 1 1 calc R . .
C35B C 0.1244(2) 1.1124(2) -0.3391(3) 0.0655(17) Uani 1 1 d . . .
H35D H 0.1142 1.0808 -0.3612 0.098 Uiso 1 1 calc R C .
H35E H 0.1189 1.1075 -0.2957 0.098 Uiso 1 1 calc R . .
H35F H 0.1618 1.1198 -0.3454 0.098 Uiso 1 1 calc R . .
C36B C 0.1079(2) 1.2081(2) -0.3255(3) 0.0733(19) Uani 1 1 d . . .
H36D H 0.1460 1.2133 -0.3289 0.110 Uiso 1 1 calc R C .
H36E H 0.0997 1.2032 -0.2827 0.110 Uiso 1 1 calc R . .
H36F H 0.0890 1.2385 -0.3415 0.110 Uiso 1 1 calc R . .
C37B C -0.00333(17) 1.18076(17) -0.3242(2) 0.0358(10) Uani 1 1 d . C .
H37B H 0.0128 1.2094 -0.3040 0.043 Uiso 1 1 calc R . .
C38B C -0.05842(17) 1.17451(16) -0.3196(2) 0.0340(9) Uani 1 1 d . . .
C39B C -0.09162(18) 1.21330(17) -0.2805(2) 0.0410(11) Uani 1 1 d . C .
C40B C -0.1520(2) 1.2029(2) -0.2872(3) 0.0652(17) Uani 1 1 d . . .
H40D H -0.1598 1.1683 -0.2716 0.098 Uiso 1 1 calc R C .
H40E H -0.1631 1.2051 -0.3301 0.098 Uiso 1 1 calc R . .
H40F H -0.1711 1.2289 -0.2639 0.098 Uiso 1 1 calc R . .
C41B C -0.0737(3) 1.2088(2) -0.2129(3) 0.0666(16) Uani 1 1 d . . .
H41D H -0.0847 1.1752 -0.1970 0.100 Uiso 1 1 calc R C .
H41E H -0.0898 1.2366 -0.1897 0.100 Uiso 1 1 calc R . .
H41F H -0.0352 1.2117 -0.2094 0.100 Uiso 1 1 calc R . .
C42B C -0.0817(2) 1.2712(2) -0.3011(3) 0.0613(15) Uani 1 1 d . . .
H42D H -0.1021 1.2948 -0.2761 0.092 Uiso 1 1 calc R C .
H42E H -0.0928 1.2752 -0.3438 0.092 Uiso 1 1 calc R . .
H42F H -0.0441 1.2793 -0.2961 0.092 Uiso 1 1 calc R . .
C43B C -0.08127(16) 1.13126(15) -0.34901(18) 0.0298(9) Uani 1 1 d . C .
H43B H -0.1183 1.1266 -0.3477 0.036 Uiso 1 1 calc R . .
O401 O -0.18505(16) 0.93833(17) -0.5117(3) 0.0848(15) Uani 1 1 d . . .
C401 C -0.2228(2) 0.9226(2) -0.4869(3) 0.0636(16) Uani 1 1 d . C .
C402 C -0.2792(3) 0.9236(4) -0.5102(5) 0.117(3) Uani 1 1 d . . .
H40G H -0.3009 0.9395 -0.4780 0.141 Uiso 1 1 calc R C .
C403 C -0.2968(4) 0.8631(4) -0.5167(7) 0.156(5) Uani 1 1 d . C .
H40H H -0.3337 0.8602 -0.5323 0.187 Uiso 1 1 calc R . .
H40I H -0.2735 0.8443 -0.5444 0.187 Uiso 1 1 calc R . .
C404 C -0.2911(4) 0.8418(4) -0.4525(6) 0.128(4) Uani 1 1 d . . .
H40J H -0.3051 0.8060 -0.4519 0.153 Uiso 1 1 calc R C .
H40K H -0.3126 0.8631 -0.4252 0.153 Uiso 1 1 calc R . .
C405 C -0.2339(5) 0.8414(4) -0.4283(6) 0.146(4) Uani 1 1 d . C .
H40L H -0.2118 0.8215 -0.4562 0.175 Uiso 1 1 calc R . .
H40M H -0.2319 0.8244 -0.3881 0.175 Uiso 1 1 calc R . .
C406 C -0.2126(4) 0.8987(4) -0.4225(5) 0.121(3) Uani 1 1 d . . .
H40N H -0.1735 0.8960 -0.4165 0.146 Uiso 1 1 calc R C .
C407 C -0.2895(4) 0.9540(4) -0.5687(5) 0.116(3) Uani 1 1 d . C .
H40O H -0.2782 0.9900 -0.5627 0.174 Uiso 1 1 calc R . .
H40P H -0.3273 0.9532 -0.5794 0.174 Uiso 1 1 calc R . .
H40Q H -0.2697 0.9385 -0.6015 0.174 Uiso 1 1 calc R . .
C408 C -0.2314(4) 0.9281(4) -0.3711(4) 0.113(3) Uani 1 1 d . C .
H40R H -0.2229 0.9648 -0.3764 0.169 Uiso 1 1 calc R . .
H40S H -0.2142 0.9153 -0.3335 0.169 Uiso 1 1 calc R . .
H40T H -0.2697 0.9240 -0.3687 0.169 Uiso 1 1 calc R . .
O501 O -0.0296(2) 1.19106(17) -0.5049(2) 0.0898(15) Uani 1 1 d . . .
C501 C -0.0424(3) 1.2366(3) -0.4975(3) 0.0741(18) Uani 1 1 d . C .
C502 C -0.0019(3) 1.2811(3) -0.4997(4) 0.087(2) Uani 1 1 d . . .
H50A H 0.0323 1.2658 -0.5121 0.104 Uiso 1 1 calc R C .
C503 C -0.0198(4) 1.3212(3) -0.5503(4) 0.108(3) Uani 1 1 d . C .
H50B H 0.0039 1.3516 -0.5484 0.129 Uiso 1 1 calc R . .
H50C H -0.0167 1.3050 -0.5908 0.129 Uiso 1 1 calc R . .
C504 C -0.0783(4) 1.3395(3) -0.5421(5) 0.112(3) Uani 1 1 d . . .
H50D H -0.0809 1.3588 -0.5036 0.134 Uiso 1 1 calc R C .
H50E H -0.0891 1.3629 -0.5759 0.134 Uiso 1 1 calc R . .
C505 C -0.1146(4) 1.2929(3) -0.5415(4) 0.099(2) Uani 1 1 d . C .
H50F H -0.1140 1.2755 -0.5816 0.119 Uiso 1 1 calc R . .
H50G H -0.1512 1.3049 -0.5355 0.119 Uiso 1 1 calc R . .
C506 C -0.0993(3) 1.2531(3) -0.4912(3) 0.0748(18) Uani 1 1 d . . .
H50H H -0.1010 1.2719 -0.4516 0.090 Uiso 1 1 calc R C .
C507 C 0.0078(4) 1.3070(4) -0.4360(4) 0.114(3) Uani 1 1 d . C .
H50I H 0.0166 1.2802 -0.4058 0.171 Uiso 1 1 calc R . .
H50J H -0.0242 1.3252 -0.4243 0.171 Uiso 1 1 calc R . .
H50K H 0.0371 1.3316 -0.4380 0.171 Uiso 1 1 calc R . .
C508 C -0.1378(3) 1.2063(3) -0.4872(4) 0.095(2) Uani 1 1 d . C .
H50L H -0.1294 1.1864 -0.4503 0.142 Uiso 1 1 calc R . .
H50M H -0.1340 1.1840 -0.5229 0.142 Uiso 1 1 calc R . .
H50N H -0.1741 1.2190 -0.4860 0.142 Uiso 1 1 calc R . .
O601 O 0.0419(2) 0.9812(3) -0.2779(2) 0.0631(17) Uani 0.60 1 d PD C 1
C601 C 0.0486(3) 0.9929(3) -0.2267(4) 0.051(2) Uani 0.60 1 d PD C 1
C602 C 0.0595(7) 0.9626(5) -0.1713(7) 0.149(7) Uiso 0.60 1 d PD C 1
H60N H 0.0274 0.9707 -0.1478 0.179 Uiso 0.60 1 calc PR C 1
C603 C 0.1024(8) 0.9791(6) -0.1264(9) 0.183(10) Uani 0.60 1 d PD C 1
H60A H 0.1376 0.9711 -0.1422 0.219 Uiso 0.60 1 calc PR C 1
H60B H 0.0987 0.9608 -0.0873 0.219 Uiso 0.60 1 calc PR C 1
C604 C 0.0960(10) 1.0392(8) -0.1172(9) 0.224(12) Uiso 0.60 1 d PD C 1
H60C H 0.0613 1.0466 -0.0998 0.268 Uiso 0.60 1 calc PR C 1
H60D H 0.1238 1.0519 -0.0883 0.268 Uiso 0.60 1 calc PR C 1
C605 C 0.1003(10) 1.0674(7) -0.1778(10) 0.233(12) Uiso 0.60 1 d PD C 1
H60E H 0.1342 1.0583 -0.1961 0.279 Uiso 0.60 1 calc PR C 1
H60F H 0.1002 1.1052 -0.1706 0.279 Uiso 0.60 1 calc PR C 1
C606 C 0.0536(6) 1.0530(5) -0.2235(8) 0.143(6) Uiso 0.60 1 d PD C 1
H60G H 0.0628 1.0658 -0.2647 0.171 Uiso 0.60 1 calc PR C 1
C607 C 0.0559(7) 0.9085(6) -0.1746(9) 0.145(6) Uiso 0.60 1 d PD C 1
H60H H 0.0219 0.8973 -0.1594 0.217 Uiso 0.60 1 calc PR C 1
H60I H 0.0845 0.8930 -0.1498 0.217 Uiso 0.60 1 calc PR C 1
H60J H 0.0589 0.8975 -0.2169 0.217 Uiso 0.60 1 calc PR C 1
C608 C 0.0058(5) 1.0791(4) -0.2061(5) 0.088(4) Uani 0.60 1 d PD C 1
H60K H -0.0191 1.0805 -0.2410 0.132 Uiso 0.60 1 calc PR C 1
H60L H 0.0144 1.1144 -0.1927 0.132 Uiso 0.60 1 calc PR C 1
H60M H -0.0102 1.0601 -0.1729 0.132 Uiso 0.60 1 calc PR C 1
O801 O 0.4880(6) 0.4988(7) -0.0159(7) 0.106(4) Uiso 0.40 1 d P . .
C801 C 0.5495(12) 0.5794(11) -0.0019(14) 0.121(9) Uiso 0.40 1 d P D 1
H80C H 0.5739 0.5977 0.0261 0.182 Uiso 0.40 1 calc PR D 1
H80D H 0.5154 0.5973 -0.0033 0.182 Uiso 0.40 1 calc PR D 1
H80E H 0.5640 0.5789 -0.0425 0.182 Uiso 0.40 1 calc PR D 1
C802 C 0.5431(8) 0.5322(7) 0.0170(9) 0.075(4) Uiso 0.40 1 d P . 1
H80A H 0.5736 0.5141 -0.0002 0.090 Uiso 0.40 1 calc PR . 1
H80B H 0.5519 0.5351 0.0609 0.090 Uiso 0.40 1 calc PR . 1
O803 C 0.5661(13) 0.5731(13) 0.0247(16) 0.143(11) Uiso 0.40 1 d P E 2
H80G H 0.5641 0.6110 0.0238 0.215 Uiso 0.40 1 calc PR E 2
H80H H 0.5971 0.5617 0.0027 0.215 Uiso 0.40 1 calc PR E 2
H80I H 0.5693 0.5613 0.0669 0.215 Uiso 0.40 1 calc PR E 2
C804 C 0.5132(9) 0.5488(9) -0.0073(11) 0.105(6) Uiso 0.40 1 d P . 2
H80F H 0.4815 0.5688 0.0033 0.127 Uiso 0.40 1 calc PR . 2
H80J H 0.5158 0.5479 -0.0520 0.127 Uiso 0.40 1 calc PR . 2
C901 C -0.2426(19) 0.717(2) -0.361(3) 0.138(19) Uiso 0.20 1 d PD . .
C902 C -0.2106(18) 0.7132(16) -0.3330(15) 0.150(14) Uiso 0.30 1 d PD F .
O901 O -0.1725(15) 0.6825(15) -0.4146(14) 0.165(13) Uiso 0.25 1 d PD F 1
C904 C -0.1512(18) 0.6673(18) -0.5092(19) 0.125(13) Uiso 0.25 1 d PD F 1
H90E H -0.1455 0.6337 -0.5285 0.187 Uiso 0.25 1 calc PR F 1
H90F H -0.1230 0.6911 -0.5198 0.187 Uiso 0.25 1 calc PR F 1
H90G H -0.1853 0.6814 -0.5234 0.187 Uiso 0.25 1 calc PR F 1
C905 C -0.1512(14) 0.6620(14) -0.4554(15) 0.091(10) Uiso 0.25 1 d PD F 1
H90S H -0.1606 0.6250 -0.4504 0.109 Uiso 0.25 1 calc PR F 1
H90T H -0.1134 0.6643 -0.4434 0.109 Uiso 0.25 1 calc PR F 1
C906 C -0.1777(11) 0.6935(11) -0.3627(14) 0.074(7) Uiso 0.25 1 d PD F 1
H90D H -0.1713 0.6601 -0.3416 0.088 Uiso 0.25 1 calc PR F 1
H90M H -0.1460 0.7146 -0.3531 0.088 Uiso 0.25 1 calc PR F 1
C907 C -0.1618(17) 0.6767(19) -0.4776(16) 0.117(13) Uiso 0.25 1 d PD F 2
C908 C -0.1655(12) 0.6746(11) -0.5421(12) 0.078(7) Uiso 0.25 1 d PD F 2
H90I H -0.1334 0.6590 -0.5576 0.117 Uiso 0.25 1 calc PR F 2
H90J H -0.1696 0.7097 -0.5584 0.117 Uiso 0.25 1 calc PR F 2
H90K H -0.1962 0.6537 -0.5548 0.117 Uiso 0.25 1 calc PR F 2
O902 O -0.1921(10) 0.6970(9) -0.4450(12) 0.105(7) Uiso 0.25 1 d PD F 2
C909 C -0.1994(19) 0.6956(19) -0.3921(15) 0.134(15) Uiso 0.25 1 d PD F 2

loop_
_atom_site_aniso_label
_atom_site_aniso_U_11
_atom_site_aniso_U_22
_atom_site_aniso_U_33
_atom_site_aniso_U_23
_atom_site_aniso_U_13
_atom_site_aniso_U_12
Na1 0.0341(8) 0.0307(8) 0.0332(9) 0.0027(7) 0.0018(7) 0.0051(7)
O1 0.0354(15) 0.0246(14) 0.0301(15) 0.0012(12) 0.0008(12) 0.0022(11)
C1 0.028(2) 0.025(2) 0.027(2) 0.0056(16) 0.0041(16) 0.0080(16)
Na2 0.0339(9) 0.0369(9) 0.0318(9) 0.0013(7) 0.0032(7) 0.0022(7)
O2 0.0275(14) 0.0296(15) 0.0309(15) 0.0055(12) 0.0002(12) 0.0032(11)
C2 0.031(2) 0.028(2) 0.034(2) 0.0062(17) 0.0095(18) 0.0076(17)
Na3 0.0338(8) 0.0302(8) 0.0321(9) 0.0017(7) 0.0026(7) 0.0032(7)
O3 0.0341(15) 0.0266(14) 0.0239(14) 0.0023(11) 0.0003(12) 0.0062(11)
C3 0.033(2) 0.024(2) 0.036(2) 0.0018(17) 0.0108(18) 0.0058(17)
C4 0.040(2) 0.029(2) 0.046(3) -0.0071(19) 0.012(2) 0.0008(18)
C5 0.056(3) 0.035(2) 0.045(3) -0.008(2) 0.006(2) -0.008(2)
C6 0.073(4) 0.056(3) 0.048(3) -0.012(3) 0.006(3) -0.013(3)
C7 0.085(4) 0.044(3) 0.077(4) -0.017(3) 0.002(3) -0.023(3)
C8 0.055(3) 0.051(3) 0.060(3) -0.004(3) -0.007(3) -0.007(2)
C9 0.049(3) 0.022(2) 0.061(3) -0.001(2) 0.016(2) 0.0008(19)
C10 0.048(3) 0.031(2) 0.058(3) 0.014(2) 0.013(2) 0.009(2)
C11 0.071(4) 0.031(3) 0.083(4) 0.027(3) 0.019(3) 0.009(2)
C12A 0.087(8) 0.079(8) 0.172(14) 0.073(9) 0.045(9) 0.013(6)
C12B 0.24(4) 0.024(10) 0.076(16) 0.023(10) 0.05(2) 0.000(17)
C13A 0.168(14) 0.073(7) 0.093(9) 0.056(7) -0.013(9) 0.030(8)
C13B 0.093(18) 0.053(13) 0.076(15) 0.048(11) 0.027(13) 0.021(12)
C14A 0.131(11) 0.052(7) 0.129(11) 0.045(7) 0.049(10) 0.052(7)
C14B 0.074(16) 0.10(2) 0.19(4) 0.11(3) 0.02(2) 0.033(16)
C15 0.041(2) 0.030(2) 0.041(3) 0.0092(19) 0.008(2) 0.0109(19)
C16 0.029(2) 0.032(2) 0.025(2) 0.0003(17) 0.0067(16) 0.0056(17)
C17 0.028(2) 0.038(2) 0.024(2) -0.0016(17) 0.0025(17) 0.0066(17)
C18 0.029(2) 0.045(3) 0.032(2) 0.0010(19) 0.0033(18) 0.0010(18)
C19 0.030(2) 0.061(3) 0.050(3) 0.013(2) 0.006(2) -0.005(2)
C20 0.043(3) 0.079(4) 0.046(3) 0.022(3) 0.013(2) 0.007(3)
C21 0.056(3) 0.051(3) 0.077(4) 0.006(3) -0.004(3) -0.016(3)
C22 0.032(3) 0.099(5) 0.097(5) 0.039(4) 0.011(3) -0.002(3)
C23 0.025(2) 0.057(3) 0.036(2) -0.002(2) 0.0026(18) 0.009(2)
C24 0.037(2) 0.043(3) 0.029(2) -0.0016(19) 0.0014(19) 0.014(2)
C25 0.040(3) 0.052(3) 0.041(3) 0.002(2) -0.001(2) 0.024(2)
C26 0.104(5) 0.074(4) 0.067(4) -0.005(3) -0.039(4) 0.043(4)
C27 0.076(4) 0.092(5) 0.061(4) 0.005(3) 0.012(3) 0.053(4)
C28 0.067(4) 0.072(4) 0.109(6) 0.035(4) -0.006(4) 0.031(3)
C29 0.032(2) 0.038(2) 0.031(2) 0.0020(18) 0.0050(18) 0.0104(18)
C30 0.027(2) 0.033(2) 0.026(2) 0.0043(17) 0.0026(16) 0.0017(16)
C31 0.027(2) 0.029(2) 0.028(2) 0.0023(17) 0.0036(17) 0.0011(16)
C32 0.030(2) 0.038(2) 0.028(2) 0.0017(18) 0.0031(17) 0.0025(18)
C33 0.048(3) 0.052(3) 0.029(2) -0.004(2) 0.006(2) 0.018(2)
C34 0.078(4) 0.095(5) 0.035(3) -0.011(3) 0.004(3) 0.045(3)
C35 0.080(4) 0.041(3) 0.049(3) -0.014(2) 0.000(3) 0.017(3)
C36 0.039(3) 0.075(4) 0.051(3) 0.007(3) 0.012(2) 0.020(2)
C37 0.037(2) 0.048(3) 0.025(2) -0.0002(19) 0.0022(18) 0.004(2)
C38 0.035(2) 0.049(3) 0.029(2) 0.006(2) -0.0034(18) 0.004(2)
C39 0.042(3) 0.078(4) 0.033(3) 0.009(2) -0.008(2) 0.013(2)
C40 0.073(4) 0.101(5) 0.047(3) -0.006(3) -0.026(3) 0.021(4)
C41 0.045(3) 0.094(4) 0.043(3) 0.015(3) -0.007(2) 0.020(3)
C42 0.070(4) 0.112(5) 0.051(3) 0.042(4) 0.004(3) 0.021(4)
C43 0.029(2) 0.042(2) 0.034(2) 0.0035(19) 0.0023(18) 0.0075(18)
O101 0.073(3) 0.081(3) 0.076(3) 0.000(2) 0.004(2) 0.045(2)
C101 0.055(3) 0.059(3) 0.078(4) 0.013(3) 0.009(3) 0.023(3)
C102 0.095(5) 0.079(5) 0.146(8) 0.046(5) 0.048(5) 0.040(4)
C103 0.224(13) 0.113(8) 0.192(12) -0.041(8) 0.157(11) -0.026(8)
C107 0.065(5) 0.249(15) 0.190(12) 0.081(11) 0.006(6) -0.001(7)
O201 0.157(5) 0.116(4) 0.090(4) 0.013(3) -0.076(4) -0.030(4)
C201 0.082(5) 0.121(7) 0.105(7) 0.024(5) -0.013(5) 0.004(5)
C203 0.213(15) 0.127(10) 0.195(14) -0.045(9) 0.002(11) -0.021(10)
C208 0.228(12) 0.094(7) 0.095(7) -0.018(5) 0.031(7) 0.035(7)
O301 0.067(3) 0.080(3) 0.116(4) 0.051(3) 0.031(3) 0.003(2)
C301 0.070(4) 0.047(3) 0.081(4) 0.006(3) 0.022(3) 0.004(3)
C302 0.188(11) 0.107(7) 0.229(14) -0.052(8) 0.139(11) -0.069(7)
C303 0.147(9) 0.137(9) 0.278(17) -0.092(10) 0.086(10) -0.090(8)
C304 0.237(14) 0.088(7) 0.121(8) 0.003(6) 0.071(9) 0.013(8)
C305 0.126(8) 0.163(11) 0.180(12) -0.026(9) 0.072(8) -0.008(8)
C307 0.185(11) 0.128(8) 0.110(8) -0.033(6) -0.004(7) -0.041(7)
C308 0.091(6) 0.143(8) 0.124(8) -0.006(6) 0.006(5) -0.012(6)
Na1B 0.0307(8) 0.0300(8) 0.0353(9) -0.0006(7) 0.0063(7) 0.0038(6)
O1B 0.0311(14) 0.0268(14) 0.0278(15) 0.0000(11) 0.0084(12) 0.0017(11)
C1B 0.026(2) 0.026(2) 0.027(2) -0.0034(16) 0.0051(16) -0.0003(16)
Na2B 0.0315(8) 0.0329(9) 0.0338(9) -0.0006(7) 0.0047(7) 0.0027(7)
O2B 0.0251(14) 0.0325(15) 0.0307(15) 0.0003(12) 0.0050(11) 0.0061(11)
C2B 0.029(2) 0.032(2) 0.028(2) 0.0009(17) 0.0057(17) 0.0018(17)
Na3B 0.0331(8) 0.0339(9) 0.0347(9) -0.0001(7) 0.0068(7) 0.0027(7)
O3B 0.0267(14) 0.0318(15) 0.0320(15) -0.0060(12) 0.0037(12) 0.0046(11)
C3B 0.031(2) 0.029(2) 0.029(2) 0.0019(17) 0.0047(17) -0.0013(17)
C4B 0.041(2) 0.035(2) 0.036(2) 0.0060(19) 0.009(2) -0.0021(19)
C5B 0.071(3) 0.033(2) 0.050(3) 0.015(2) 0.019(3) 0.002(2)
C6B 0.078(4) 0.035(3) 0.079(4) -0.007(3) 0.029(3) -0.011(3)
C7B 0.120(6) 0.042(3) 0.084(4) 0.032(3) 0.052(4) 0.010(3)
C8B 0.066(4) 0.050(3) 0.065(4) 0.022(3) 0.016(3) 0.021(3)
C9B 0.061(3) 0.047(3) 0.041(3) 0.012(2) 0.021(2) -0.002(2)
C10B 0.059(3) 0.052(3) 0.034(3) 0.000(2) 0.016(2) 0.000(2)
C11B 0.104(5) 0.074(4) 0.042(3) 0.007(3) 0.038(3) 0.004(4)
C12C 0.088(11) 0.151(16) 0.094(12) -0.052(12) 0.078(10) -0.057(11)
C12D 0.089(12) 0.168(19) 0.080(11) -0.028(12) 0.050(9) 0.006(12)
C13C 0.111(14) 0.104(12) 0.041(8) -0.005(8) 0.038(8) 0.026(11)
C13D 0.151(19) 0.112(15) 0.045(9) -0.025(9) 0.012(10) 0.005(13)
C14C 0.116(12) 0.133(13) 0.013(5) 0.005(6) 0.014(6) 0.038(10)
C15B 0.046(3) 0.037(2) 0.031(2) -0.0012(19) 0.011(2) 0.004(2)
C16B 0.0236(19) 0.0211(19) 0.032(2) -0.0033(16) 0.0014(16) -0.0004(15)
C17B 0.024(2) 0.0224(19) 0.036(2) -0.0013(17) 0.0050(17) 0.0007(15)
C18B 0.032(2) 0.031(2) 0.037(2) -0.0020(18) -0.0006(18) 0.0055(17)
C19B 0.035(2) 0.057(3) 0.039(3) 0.004(2) -0.005(2) 0.010(2)
C20B 0.046(3) 0.078(4) 0.039(3) -0.010(3) -0.006(2) 0.010(3)
C21B 0.057(3) 0.072(4) 0.045(3) 0.022(3) 0.002(2) 0.010(3)
C22B 0.046(3) 0.092(4) 0.050(3) 0.006(3) -0.014(2) 0.022(3)
C23B 0.023(2) 0.039(2) 0.059(3) -0.004(2) -0.002(2) 0.0075(18)
C24B 0.027(2) 0.038(2) 0.047(3) -0.010(2) 0.0051(19) 0.0007(18)
C25B 0.026(2) 0.069(3) 0.065(3) -0.018(3) 0.015(2) 0.003(2)
C26B 0.030(3) 0.132(6) 0.079(4) -0.027(4) 0.010(3) -0.011(3)
C27B 0.039(3) 0.154(7) 0.073(4) -0.040(4) 0.026(3) -0.003(4)
C28B 0.075(5) 0.082(5) 0.178(9) -0.020(5) 0.060(5) 0.033(4)
C29B 0.033(2) 0.034(2) 0.036(2) -0.0065(18) 0.0068(19) -0.0022(18)
C30B 0.030(2) 0.029(2) 0.0226(19) -0.0013(16) 0.0013(16) 0.0039(16)
C31B 0.030(2) 0.0240(19) 0.025(2) -0.0038(16) 0.0037(16) 0.0042(16)
C32B 0.031(2) 0.037(2) 0.037(2) -0.0082(19) -0.0006(18) 0.0020(18)
C33B 0.030(2) 0.048(3) 0.066(3) -0.023(2) -0.004(2) -0.001(2)
C34B 0.040(3) 0.051(3) 0.082(4) -0.019(3) 0.023(3) -0.012(2)
C35B 0.036(3) 0.080(4) 0.080(4) -0.027(3) -0.017(3) 0.014(3)
C36B 0.040(3) 0.073(4) 0.107(5) -0.053(4) 0.001(3) -0.011(3)
C37B 0.034(2) 0.034(2) 0.039(2) -0.0118(19) -0.0007(19) 0.0012(18)
C38B 0.036(2) 0.034(2) 0.033(2) -0.0072(18) 0.0053(18) 0.0063(18)
C39B 0.039(2) 0.037(2) 0.047(3) -0.017(2) 0.008(2) 0.0054(19)
C40B 0.045(3) 0.056(3) 0.095(5) -0.037(3) 0.016(3) 0.008(2)
C41B 0.077(4) 0.066(4) 0.057(4) -0.022(3) 0.011(3) 0.016(3)
C42B 0.063(3) 0.040(3) 0.082(4) -0.017(3) 0.016(3) 0.011(2)
C43B 0.029(2) 0.030(2) 0.031(2) -0.0031(17) 0.0030(17) 0.0042(17)
O401 0.046(2) 0.071(3) 0.139(4) -0.028(3) 0.026(3) -0.013(2)
C401 0.043(3) 0.053(3) 0.096(5) 0.000(3) 0.018(3) -0.005(2)
C402 0.084(5) 0.107(6) 0.159(9) 0.014(6) -0.022(6) -0.027(5)
C403 0.119(8) 0.107(7) 0.235(14) 0.023(8) -0.098(9) -0.035(6)
C404 0.078(5) 0.109(7) 0.197(11) 0.046(7) 0.018(6) -0.017(5)
C405 0.162(10) 0.119(8) 0.155(10) 0.039(7) -0.024(8) -0.062(7)
C406 0.124(7) 0.106(7) 0.133(9) 0.017(6) -0.018(6) -0.039(6)
C407 0.093(6) 0.130(7) 0.124(8) 0.037(6) -0.009(5) -0.007(5)
C408 0.140(8) 0.103(6) 0.096(6) -0.011(5) 0.004(6) -0.037(6)
O501 0.132(4) 0.052(3) 0.086(3) -0.001(2) 0.022(3) 0.024(3)
C501 0.090(5) 0.075(4) 0.058(4) -0.002(3) 0.005(3) 0.036(4)
C502 0.100(5) 0.072(4) 0.090(5) -0.003(4) 0.009(4) 0.000(4)
C503 0.131(7) 0.083(5) 0.109(7) 0.009(5) 0.001(6) -0.003(5)
C504 0.145(8) 0.075(5) 0.114(7) 0.027(5) 0.001(6) 0.010(5)
C505 0.124(7) 0.088(5) 0.086(5) 0.013(4) 0.013(5) 0.035(5)
C506 0.087(5) 0.065(4) 0.072(4) -0.009(3) 0.002(4) 0.016(3)
C507 0.129(7) 0.107(7) 0.105(7) -0.003(5) 0.004(6) -0.014(5)
C508 0.121(6) 0.063(4) 0.101(6) -0.008(4) 0.021(5) -0.006(4)
O601 0.062(4) 0.108(5) 0.020(3) 0.000(3) 0.005(3) -0.009(3)
C601 0.052(5) 0.051(5) 0.052(6) 0.006(4) 0.005(4) 0.011(4)
C603 0.191(18) 0.140(14) 0.21(2) 0.039(14) -0.164(17) 0.004(13)
C608 0.115(9) 0.069(7) 0.079(8) 0.007(6) -0.004(7) 0.037(7)

loop_
_atom_type_symbol
_atom_type_description
_atom_type_scat_dispersion_real
_atom_type_scat_dispersion_imag
_atom_type_scat_source
C C 0.0033 0.0016 'International Tables Vol C Tables 4.2.6.8 and 6.1.1.4'
H H 0.0000 0.0000 'International Tables Vol C Tables 4.2.6.8 and 6.1.1.4'
O O 0.0106 0.0060 'International Tables Vol C Tables 4.2.6.8 and 6.1.1.4'
Na Na 0.0362 0.0249 'International Tables Vol C Tables 4.2.6.8 and 6.1.1.4'

loop_
_geom_angle_atom_site_label_1
_geom_angle_atom_site_label_2
_geom_angle_atom_site_label_3
_geom_angle
_geom_angle_site_symmetry_1
_geom_angle_site_symmetry_3
_geom_angle_publ_flag
O3 Na1 O101 126.56(15) 3_666 . ?
O3 Na1 O1 94.94(11) 3_666 . ?
O101 Na1 O1 111.89(16) . . ?
O3 Na1 O2 90.69(11) 3_666 . ?
O101 Na1 O2 118.18(16) . . ?
O1 Na1 O2 111.19(12) . . ?
O3 Na1 C17 119.49(13) 3_666 . ?
O101 Na1 C17 92.60(16) . . ?
O1 Na1 C17 112.23(13) . . ?
O2 Na1 C17 29.72(11) . . ?
O3 Na1 C16 139.01(12) 3_666 . ?
O101 Na1 C16 89.11(14) . . ?
O1 Na1 C16 87.90(12) . . ?
O2 Na1 C16 50.97(11) . . ?
C17 Na1 C16 28.07(12) . . ?
O3 Na1 C3 118.66(12) 3_666 . ?
O101 Na1 C3 95.26(16) . . ?
O1 Na1 C3 23.71(11) . . ?
O2 Na1 C3 107.97(12) . . ?
C17 Na1 C3 97.49(13) . . ?
C16 Na1 C3 70.09(12) . . ?
O3 Na1 Na2 49.08(8) 3_666 3_666 ?
O101 Na1 Na2 131.16(14) . 3_666 ?
O1 Na1 Na2 46.17(8) . 3_666 ?
O2 Na1 Na2 110.65(9) . 3_666 ?
C17 Na1 Na2 134.27(11) . 3_666 ?
C16 Na1 Na2 124.46(10) . 3_666 ?
C3 Na1 Na2 69.81(9) . 3_666 ?
O3 Na1 Na3 45.81(8) 3_666 3_666 ?
O101 Na1 Na3 134.77(15) . 3_666 ?
O1 Na1 Na3 113.20(9) . 3_666 ?
O2 Na1 Na3 45.25(7) . 3_666 ?
C17 Na1 Na3 73.68(10) . 3_666 ?
C16 Na1 Na3 95.81(10) . 3_666 ?
C3 Na1 Na3 128.66(10) . 3_666 ?
Na2 Na1 Na3 81.02(6) 3_666 3_666 ?
O3 Na1 Na3 87.47(9) 3_666 . ?
O101 Na1 Na3 135.56(14) . . ?
O1 Na1 Na3 27.96(8) . . ?
O2 Na1 Na3 84.41(8) . . ?
C17 Na1 Na3 93.03(10) . . ?
C16 Na1 Na3 76.22(9) . . ?
C3 Na1 Na3 40.30(8) . . ?
Na2 Na1 Na3 48.42(4) 3_666 . ?
Na3 Na1 Na3 88.87(5) 3_666 . ?
O3 Na1 Na2 85.05(8) 3_666 . ?
O101 Na1 Na2 139.23(13) . . ?
O1 Na1 Na2 86.52(9) . . ?
O2 Na1 Na2 25.87(7) . . ?
C17 Na1 Na2 46.74(9) . . ?
C16 Na1 Na2 54.25(8) . . ?
C3 Na1 Na2 88.62(9) . . ?
Na2 Na1 Na2 88.17(5) 3_666 . ?
Na3 Na1 Na2 48.14(4) 3_666 . ?
Na3 Na1 Na2 59.00(4) . . ?
C3 O1 Na2 160.3(3) . 3_666 ?
C3 O1 Na1 112.3(2) . . ?
Na2 O1 Na1 86.66(11) 3_666 . ?
C3 O1 Na3 88.0(2) . . ?
Na2 O1 Na3 84.74(11) 3_666 . ?
Na1 O1 Na3 125.24(13) . . ?
C2 C1 C30 112.7(3) . . ?
C2 C1 C16 112.5(3) . . ?
C30 C1 C16 112.0(3) . . ?
C2 C1 Na3 71.1(2) . . ?
C30 C1 Na3 89.0(2) . . ?
C16 C1 Na3 153.2(3) . . ?
C2 C1 Na2 153.7(3) . . ?
C30 C1 Na2 70.9(2) . . ?
C16 C1 Na2 88.2(2) . . ?
Na3 C1 Na2 83.12(10) . . ?
O1 Na2 O201 130.99(19) 3_666 . ?
O1 Na2 O2 95.37(11) 3_666 . ?
O201 Na2 O2 107.2(2) . . ?
O1 Na2 O3 93.55(11) 3_666 . ?
O201 Na2 O3 114.8(2) . . ?
O2 Na2 O3 113.42(12) . . ?
O1 Na2 C31 122.12(13) 3_666 . ?
O201 Na2 C31 87.9(2) . . ?
O2 Na2 C31 113.69(13) . . ?
O3 Na2 C31 29.65(11) . . ?
O1 Na2 C30 142.27(13) 3_666 . ?
O201 Na2 C30 82.40(18) . . ?
O2 Na2 C30 88.72(11) . . ?
O3 Na2 C30 51.23(10) . . ?
C31 Na2 C30 28.33(12) . . ?
O1 Na2 C17 119.31(12) 3_666 . ?
O201 Na2 C17 88.9(2) . . ?
O2 Na2 C17 23.95(11) . . ?
O3 Na2 C17 109.69(12) . . ?
C31 Na2 C17 98.40(13) . . ?
C30 Na2 C17 70.58(12) . . ?
O1 Na2 C1 127.83(12) 3_666 . ?
O201 Na2 C1 101.11(18) . . ?
O2 Na2 C1 61.73(11) . . ?
O3 Na2 C1 61.32(10) . . ?
C31 Na2 C1 51.98(12) . . ?
C30 Na2 C1 29.30(11) . . ?
C17 Na2 C1 49.13(11) . . ?
O1 Na2 Na1 47.17(8) 3_666 3_666 ?
O201 Na2 Na1 137.5(2) . 3_666 ?
O2 Na2 Na1 115.24(10) . 3_666 ?
O3 Na2 Na1 46.68(7) . 3_666 ?
C31 Na2 Na1 74.99(10) . 3_666 ?
C30 Na2 Na1 97.51(9) . 3_666 ?
C17 Na2 Na1 131.32(10) . 3_666 ?
C1 Na2 Na1 98.21(9) . 3_666 ?
O1 Na2 Na3 49.38(8) 3_666 3_666 ?
O201 Na2 Na3 130.1(2) . 3_666 ?
O2 Na2 Na3 46.33(8) . 3_666 ?
O3 Na2 Na3 114.79(9) . 3_666 ?
C31 Na2 Na3 138.23(11) . 3_666 ?
C30 Na2 Na3 127.08(10) . 3_666 ?
C17 Na2 Na3 70.09(9) . 3_666 ?
C1 Na2 Na3 97.91(9) . 3_666 ?
Na1 Na2 Na3 83.31(6) 3_666 3_666 ?
O1 Na2 Na3 87.79(9) 3_666 . ?
O201 Na2 Na3 135.09(18) . . ?
O2 Na2 Na3 86.96(9) . . ?
O3 Na2 Na3 27.79(7) . . ?
C31 Na2 Na3 48.14(9) . . ?
C30 Na2 Na3 54.91(8) . . ?
C17 Na2 Na3 89.12(9) . . ?
C1 Na2 Na3 48.04(8) . . ?
Na1 Na2 Na3 50.17(4) 3_666 . ?
Na3 Na2 Na3 90.69(5) 3_666 . ?
O1 Na2 Na1 88.99(9) 3_666 . ?
O201 Na2 Na1 128.9(2) . . ?
O2 Na2 Na1 27.09(8) . . ?
O3 Na2 Na1 87.65(8) . . ?
C31 Na2 Na1 95.62(10) . . ?
C30 Na2 Na1 77.85(9) . . ?
C17 Na2 Na1 40.03(8) . . ?
C1 Na2 Na1 48.61(8) . . ?
Na1 Na2 Na1 91.83(5) 3_666 . ?
Na3 Na2 Na1 49.31(4) 3_666 . ?
Na3 Na2 Na1 60.36(4) . . ?
C17 O2 Na3 159.2(3) . 3_666 ?
C17 O2 Na2 112.1(2) . . ?
Na3 O2 Na2 87.05(11) 3_666 . ?
C17 O2 Na1 88.0(2) . . ?
Na3 O2 Na1 86.61(11) 3_666 . ?
Na2 O2 Na1 127.04(13) . . ?
C15 C2 C3 119.8(4) . . ?
C15 C2 C1 120.6(4) . . ?
C3 C2 C1 119.6(3) . . ?
C15 C2 Na3 128.4(3) . . ?
C3 C2 Na3 65.3(2) . . ?
C1 C2 Na3 79.5(2) . . ?
O2 Na3 O3 93.49(11) 3_666 . ?
O2 Na3 O301 128.73(16) 3_666 . ?
O3 Na3 O301 112.18(18) . . ?
O2 Na3 O1 92.18(11) 3_666 . ?
O3 Na3 O1 114.59(12) . . ?
O301 Na3 O1 113.57(16) . . ?
O2 Na3 C3 121.02(13) 3_666 . ?
O3 Na3 C3 114.81(13) . . ?
O301 Na3 C3 88.27(16) . . ?
O1 Na3 C3 29.59(11) . . ?
O2 Na3 C2 140.77(13) 3_666 . ?
O3 Na3 C2 89.70(12) . . ?
O301 Na3 C2 85.07(14) . . ?
O1 Na3 C2 51.73(11) . . ?
C3 Na3 C2 28.64(13) . . ?
O2 Na3 C31 117.39(12) 3_666 . ?
O3 Na3 C31 23.90(10) . . ?
O301 Na3 C31 94.88(17) . . ?
O1 Na3 C31 110.51(11) . . ?
C3 Na3 C31 99.24(13) . . ?
C2 Na3 C31 71.21(12) . . ?
O2 Na3 C1 125.51(12) 3_666 . ?
O3 Na3 C1 62.69(11) . . ?
O301 Na3 C1 105.75(15) . . ?
O1 Na3 C1 61.68(11) . . ?
C3 Na3 C1 52.16(12) . . ?
C2 Na3 C1 29.48(11) . . ?
C31 Na3 C1 49.67(11) . . ?
O2 Na3 Na2 46.62(8) 3_666 3_666 ?
O3 Na3 Na2 114.42(9) . 3_666 ?
O301 Na3 Na2 133.35(17) . 3_666 ?
O1 Na3 Na2 45.88(8) . 3_666 ?
C3 Na3 Na2 74.41(10) . 3_666 ?
C2 Na3 Na2 97.04(10) . 3_666 ?
C31 Na3 Na2 130.05(10) . 3_666 ?
C1 Na3 Na2 97.08(9) . 3_666 ?
O2 Na3 Na1 48.14(8) 3_666 3_666 ?
O3 Na3 Na1 45.75(8) . 3_666 ?
O301 Na3 Na1 132.02(15) . 3_666 ?
O1 Na3 Na1 114.39(9) . 3_666 ?
C3 Na3 Na1 137.76(11) . 3_666 ?
C2 Na3 Na1 127.01(10) . 3_666 ?
C31 Na3 Na1 69.55(9) . 3_666 ?
C1 Na3 Na1 97.65(9) . 3_666 ?
Na2 Na3 Na1 82.55(6) 3_666 3_666 ?
O2 Na3 Na2 85.99(9) 3_666 . ?
O3 Na3 Na2 28.94(8) . . ?
O301 Na3 Na2 135.99(16) . . ?
O1 Na3 Na2 87.00(8) . . ?
C3 Na3 Na2 95.36(10) . . ?
C2 Na3 Na2 78.22(9) . . ?
C31 Na3 Na2 41.20(8) . . ?
C1 Na3 Na2 48.84(8) . . ?
Na2 Na3 Na2 89.31(5) 3_666 . ?
Na1 Na3 Na2 48.81(4) 3_666 . ?
O2 Na3 Na1 85.73(9) 3_666 . ?
O3 Na3 Na1 89.04(9) . . ?
O301 Na3 Na1 135.49(13) . . ?
O1 Na3 Na1 26.80(7) . . ?
C3 Na3 Na1 47.31(9) . . ?
C2 Na3 Na1 55.22(9) . . ?
C31 Na3 Na1 90.61(9) . . ?
C1 Na3 Na1 48.82(8) . . ?
Na2 Na3 Na1 48.27(4) 3_666 . ?
Na1 Na3 Na1 91.13(5) 3_666 . ?
Na2 Na3 Na1 60.63(4) . . ?
C31 O3 Na1 158.5(3) . 3_666 ?
C31 O3 Na3 112.2(2) . . ?
Na1 O3 Na3 88.44(11) 3_666 . ?
C31 O3 Na2 88.9(2) . . ?
Na1 O3 Na2 84.24(11) 3_666 . ?
Na3 O3 Na2 123.27(13) . . ?
O1 C3 C2 120.3(4) . . ?
O1 C3 C4 121.9(4) . . ?
C2 C3 C4 117.8(4) . . ?
O1 C3 Na3 62.4(2) . . ?
C2 C3 Na3 86.0(2) . . ?
C4 C3 Na3 120.9(3) . . ?
O1 C3 Na1 43.95(18) . . ?
C2 C3 Na1 94.2(3) . . ?
C4 C3 Na1 133.5(3) . . ?
Na3 C3 Na1 92.39(13) . . ?
C9 C4 C3 117.9(4) . . ?
C9 C4 C5 121.2(4) . . ?
C3 C4 C5 120.9(4) . . ?
C6 C5 C8 110.8(5) . . ?
C6 C5 C4 111.4(4) . . ?
C8 C5 C4 109.5(4) . . ?
C6 C5 C7 106.1(4) . . ?
C8 C5 C7 107.1(5) . . ?
C4 C5 C7 111.8(4) . . ?
C10 C9 C4 124.8(4) . . ?
C15 C10 C9 116.5(4) . . ?
C15 C10 C11 122.1(5) . . ?
C9 C10 C11 121.4(5) . . ?
C13B C11 C14A 140.5(10) . . ?
C13B C11 C10 110.3(9) . . ?
C14A C11 C10 108.6(6) . . ?
C13B C11 C12A 52.2(13) . . ?
C14A C11 C12A 107.2(10) . . ?
C10 C11 C12A 109.9(6) . . ?
C13B C11 C12B 110.3(18) . . ?
C14A C11 C12B 47.0(15) . . ?
C10 C11 C12B 111.2(11) . . ?
C12A C11 C12B 62.2(16) . . ?
C13B C11 C13A 59.5(14) . . ?
C14A C11 C13A 110.9(9) . . ?
C10 C11 C13A 111.9(6) . . ?
C12A C11 C13A 108.1(10) . . ?
C12B C11 C13A 136.3(12) . . ?
C13B C11 C14B 109(2) . . ?
C14A C11 C14B 64.6(17) . . ?
C10 C11 C14B 107.8(9) . . ?
C12A C11 C14B 142.0(10) . . ?
C12B C11 C14B 108(2) . . ?
C13A C11 C14B 51.1(17) . . ?
C10 C15 C2 123.1(5) . . ?
C29 C16 C17 120.0(4) . . ?
C29 C16 C1 120.3(4) . . ?
C17 C16 C1 119.7(3) . . ?
C29 C16 Na1 127.6(3) . . ?
C17 C16 Na1 63.8(2) . . ?
C1 C16 Na1 81.0(2) . . ?
O2 C17 C16 120.2(4) . . ?
O2 C17 C18 121.3(4) . . ?
C16 C17 C18 118.4(4) . . ?
O2 C17 Na1 62.3(2) . . ?
C16 C17 Na1 88.2(3) . . ?
C18 C17 Na1 118.5(3) . . ?
O2 C17 Na2 43.99(18) . . ?
C16 C17 Na2 93.5(2) . . ?
C18 C17 Na2 133.8(3) . . ?
Na1 C17 Na2 93.22(13) . . ?
C23 C18 C17 118.2(4) . . ?
C23 C18 C19 120.7(4) . . ?
C17 C18 C19 121.1(4) . . ?
C21 C19 C20 110.2(5) . . ?
C21 C19 C22 106.8(5) . . ?
C20 C19 C22 107.3(5) . . ?
C21 C19 C18 110.7(4) . . ?
C20 C19 C18 109.7(4) . . ?
C22 C19 C18 112.1(4) . . ?
C18 C23 C24 124.0(4) . . ?
C29 C24 C23 116.7(4) . . ?
C29 C24 C25 122.9(4) . . ?
C23 C24 C25 120.3(4) . . ?
C27 C25 C28 108.4(5) . . ?
C27 C25 C26 109.7(5) . . ?
C28 C25 C26 106.4(5) . . ?
C27 C25 C24 111.3(4) . . ?
C28 C25 C24 112.0(4) . . ?
C26 C25 C24 108.8(4) . . ?
C24 C29 C16 122.7(4) . . ?
C43 C30 C31 119.2(4) . . ?
C43 C30 C1 120.4(4) . . ?
C31 C30 C1 120.4(3) . . ?
C43 C30 Na2 127.8(3) . . ?
C31 C30 Na2 64.7(2) . . ?
C1 C30 Na2 79.8(2) . . ?
O3 C31 C30 119.6(4) . . ?
O3 C31 C32 122.2(4) . . ?
C30 C31 C32 118.2(4) . . ?
O3 C31 Na2 61.4(2) . . ?
C30 C31 Na2 87.0(2) . . ?
C32 C31 Na2 120.2(3) . . ?
O3 C31 Na3 43.88(18) . . ?
C30 C31 Na3 92.1(3) . . ?
C32 C31 Na3 135.9(3) . . ?
Na2 C31 Na3 90.66(12) . . ?
C37 C32 C31 118.8(4) . . ?
C37 C32 C33 119.8(4) . . ?
C31 C32 C33 121.4(4) . . ?
C34 C33 C36 107.9(4) . . ?
C34 C33 C35 106.8(5) . . ?
C36 C33 C35 109.6(4) . . ?
C34 C33 C32 112.3(4) . . ?
C36 C33 C32 111.2(4) . . ?
C35 C33 C32 108.9(4) . . ?
C32 C37 C38 123.6(4) . . ?
C43 C38 C37 116.4(4) . . ?
C43 C38 C39 123.4(4) . . ?
C37 C38 C39 120.2(4) . . ?
C41 C39 C38 112.1(4) . . ?
C41 C39 C40 108.0(5) . . ?
C38 C39 C40 110.2(5) . . ?
C41 C39 C42 108.0(5) . . ?
C38 C39 C42 108.7(4) . . ?
C40 C39 C42 109.9(5) . . ?
C38 C43 C30 123.7(4) . . ?
C101 O101 Na1 176.6(5) . . ?
O101 C101 C106 125.1(6) . . ?
O101 C101 C102 120.1(6) . . ?
C106 C101 C102 114.8(5) . . ?
C103 C102 C101 112.3(8) . . ?
C103 C102 C107 114.6(10) . . ?
C101 C102 C107 107.7(8) . . ?
C102 C103 C104 107.5(11) . . ?
C105 C104 C103 107.5(9) . . ?
C106 C105 C104 112.9(9) . . ?
C105 C106 C101 110.5(8) . . ?
C105 C106 C108 112.9(7) . . ?
C101 C106 C108 114.3(6) . . ?
C201 O201 Na2 172.5(8) . . ?
O201 C201 C206 141.4(11) . . ?
O201 C201 C202 109.9(10) . . ?
C206 C201 C202 108.6(10) . . ?
C203 C202 C207 113.9(15) . . ?
C203 C202 C201 119.2(14) . . ?
C207 C202 C201 108.6(13) . . ?
C204 C203 C202 101.2(14) . . ?
C203 C204 C205 125.8(15) . . ?
C206 C205 C204 105.3(13) . . ?
C205 C206 C201 112.4(11) . . ?
C205 C206 C208 109.9(11) . . ?
C201 C206 C208 113.5(10) . . ?
C301 O301 Na3 158.6(6) . . ?
O301 C301 C302 131.0(9) . . ?
O301 C301 C306 112.6(7) . . ?
C302 C301 C306 116.3(9) . . ?
C301 C302 C307 117.2(10) . . ?
C301 C302 C303 109.0(8) . . ?
C307 C302 C303 111.3(11) . . ?
C304 C303 C302 100.3(11) . . ?
C305 C304 C303 113.2(11) . . ?
C304 C305 C306 106.4(11) . . ?
C308 C306 C301 117.4(10) . . ?
C308 C306 C305 113.9(11) . . ?
C301 C306 C305 106.0(9) . . ?
O3B Na1B O401 127.16(16) 3_574 . ?
O3B Na1B O1B 94.67(11) 3_574 . ?
O401 Na1B O1B 113.97(18) . . ?
O3B Na1B O2B 92.91(11) 3_574 . ?
O401 Na1B O2B 112.48(15) . . ?
O1B Na1B O2B 113.38(12) . . ?
O3B Na1B C17B 121.84(13) 3_574 . ?
O401 Na1B C17B 86.94(15) . . ?
O1B Na1B C17B 113.89(13) . . ?
O2B Na1B C17B 29.94(11) . . ?
O3B Na1B C16B 141.98(12) 3_574 . ?
O401 Na1B C16B 84.63(14) . . ?
O1B Na1B C16B 88.69(11) . . ?
O2B Na1B C16B 51.81(11) . . ?
C17B Na1B C16B 28.70(12) . . ?
O3B Na1B C3B 118.00(12) 3_574 . ?
O401 Na1B C3B 96.93(18) . . ?
O1B Na1B C3B 23.33(10) . . ?
O2B Na1B C3B 109.29(12) . . ?
C17B Na1B C3B 98.54(13) . . ?
C16B Na1B C3B 70.49(12) . . ?
O3B Na1B C1B 127.07(12) 3_574 . ?
O401 Na1B C1B 105.71(15) . . ?
O1B Na1B C1B 62.01(11) . . ?
O2B Na1B C1B 61.30(11) . . ?
C17B Na1B C1B 51.92(12) . . ?
C16B Na1B C1B 29.10(10) . . ?
C3B Na1B C1B 49.01(11) . . ?
O3B Na1B Na3B 47.04(8) 3_574 3_574 ?
O401 Na1B Na3B 131.00(17) . 3_574 ?
O1B Na1B Na3B 115.01(9) . 3_574 ?
O2B Na1B Na3B 46.24(8) . 3_574 ?
C17B Na1B Na3B 74.81(10) . 3_574 ?
C16B Na1B Na3B 97.65(9) . 3_574 ?
C3B Na1B Na3B 130.14(10) . 3_574 ?
C1B Na1B Na3B 97.92(9) . 3_574 ?
O3B Na1B Na2B 48.84(8) 3_574 3_574 ?
O401 Na1B Na2B 133.65(14) . 3_574 ?
O1B Na1B Na2B 46.13(8) . 3_574 ?
O2B Na1B Na2B 113.84(9) . 3_574 ?
C17B Na1B Na2B 137.62(11) . 3_574 ?
C16B Na1B Na2B 126.60(10) . 3_574 ?
C3B Na1B Na2B 69.37(9) . 3_574 ?
C1B Na1B Na2B 97.61(9) . 3_574 ?
Na3B Na1B Na2B 82.85(6) 3_574 3_574 ?
O3B Na1B Na2B 86.72(9) 3_574 . ?
O401 Na1B Na2B 134.79(13) . . ?
O1B Na1B Na2B 87.94(8) . . ?
O2B Na1B Na2B 26.80(7) . . ?
C17B Na1B Na2B 47.89(9) . . ?
C16B Na1B Na2B 55.52(8) . . ?
C3B Na1B Na2B 89.42(9) . . ?
C1B Na1B Na2B 48.83(8) . . ?
Na3B Na1B Na2B 49.10(4) 3_574 . ?
Na2B Na1B Na2B 90.44(5) 3_574 . ?
O3B Na1B Na3B 87.56(9) 3_574 . ?
O401 Na1B Na3B 136.99(16) . . ?
O1B Na1B Na3B 28.27(7) . . ?
O2B Na1B Na3B 86.50(8) . . ?
C17B Na1B Na3B 95.17(10) . . ?
C16B Na1B Na3B 77.76(9) . . ?
C3B Na1B Na3B 40.20(8) . . ?
C1B Na1B Na3B 48.73(8) . . ?
Na3B Na1B Na3B 90.42(5) 3_574 . ?
Na2B Na1B Na3B 48.87(4) 3_574 . ?
Na2B Na1B Na3B 60.21(4) . . ?
C3B O1B Na2B 158.2(3) . 3_574 ?
C3B O1B Na1B 113.8(2) . . ?
Na2B O1B Na1B 87.19(11) 3_574 . ?
C3B O1B Na3B 87.1(2) . . ?
Na2B O1B Na3B 85.06(11) 3_574 . ?
Na1B O1B Na3B 124.69(13) . . ?
C16B C1B C2B 113.5(3) . . ?
C16B C1B C30B 112.7(3) . . ?
C2B C1B C30B 112.3(3) . . ?
C16B C1B Na1B 70.3(2) . . ?
C2B C1B Na1B 89.8(2) . . ?
C30B C1B Na1B 152.0(3) . . ?
O1B Na2B O2B 94.67(11) 3_574 . ?
O1B Na2B O501 124.83(16) 3_574 . ?
O2B Na2B O501 115.00(17) . . ?
O1B Na2B O3B 92.32(11) 3_574 . ?
O2B Na2B O3B 112.94(12) . . ?
O501 Na2B O3B 114.12(17) . . ?
O1B Na2B C31B 121.22(13) 3_574 . ?
O2B Na2B C31B 113.37(13) . . ?
O501 Na2B C31B 89.41(16) . . ?
O3B Na2B C31B 29.82(11) . . ?
O1B Na2B C30B 141.02(12) 3_574 . ?
O2B Na2B C30B 88.49(12) . . ?
O501 Na2B C30B 87.75(16) . . ?
O3B Na2B C30B 51.50(10) . . ?
C31B Na2B C30B 28.41(12) . . ?
O1B Na2B C17B 118.24(12) 3_574 . ?
O2B Na2B C17B 23.57(10) . . ?
O501 Na2B C17B 98.38(17) . . ?
O3B Na2B C17B 109.06(12) . . ?
C31B Na2B C17B 98.12(13) . . ?
C30B Na2B C17B 70.34(12) . . ?
O1B Na2B Na1B 46.68(8) 3_574 3_574 ?
O2B Na2B Na1B 114.04(9) . 3_574 ?
O501 Na2B Na1B 130.82(16) . 3_574 ?
O3B Na2B Na1B 45.93(8) . 3_574 ?
C31B Na2B Na1B 74.56(10) . 3_574 ?
C30B Na2B Na1B 96.93(9) . 3_574 ?
C17B Na2B Na1B 129.36(9) . 3_574 ?
O1B Na2B Na3B 49.02(8) 3_574 3_574 ?
O2B Na2B Na3B 46.00(8) . 3_574 ?
O501 Na2B Na3B 132.32(15) . 3_574 ?
O3B Na2B Na3B 113.40(9) . 3_574 ?
C31B Na2B Na3B 136.88(11) . 3_574 ?
C30B Na2B Na3B 126.06(10) . 3_574 ?
C17B Na2B Na3B 69.47(9) . 3_574 ?
Na1B Na2B Na3B 82.33(6) 3_574 3_574 ?
O1B Na2B Na1B 87.32(8) 3_574 . ?
O2B Na2B Na1B 28.03(8) . . ?
O501 Na2B Na1B 138.69(16) . . ?
O3B Na2B Na1B 86.29(8) . . ?
C31B Na2B Na1B 94.74(10) . . ?
C30B Na2B Na1B 77.52(9) . . ?
C17B Na2B Na1B 40.33(8) . . ?
Na1B Na2B Na1B 89.56(5) 3_574 . ?
Na3B Na2B Na1B 48.60(4) 3_574 . ?
O1B Na2B Na3B 86.05(9) 3_574 . ?
O2B Na2B Na3B 87.57(9) . . ?
O501 Na2B Na3B 137.06(14) . . ?
O3B Na2B Na3B 26.74(7) . . ?
C31B Na2B Na3B 47.66(9) . . ?
C30B Na2B Na3B 55.23(8) . . ?
C17B Na2B Na3B 89.33(9) . . ?
Na1B Na2B Na3B 48.36(4) 3_574 . ?
Na3B Na2B Na3B 89.98(5) 3_574 . ?
Na1B Na2B Na3B 60.07(4) . . ?
C17B O2B Na3B 158.0(3) . 3_574 ?
C17B O2B Na2B 113.4(2) . . ?
Na3B O2B Na2B 87.73(11) 3_574 . ?
C17B O2B Na1B 87.6(2) . . ?
Na3B O2B Na1B 84.63(11) 3_574 . ?
Na2B O2B Na1B 125.17(13) . . ?
C15B C2B C3B 119.5(4) . . ?
C15B C2B C1B 120.8(4) . . ?
C3B C2B C1B 119.6(4) . . ?
C15B C2B Na3B 127.6(3) . . ?
C3B C2B Na3B 63.7(2) . . ?
C1B C2B Na3B 81.1(2) . . ?
O2B Na3B O3B 95.16(11) 3_574 . ?
O2B Na3B O601 129.30(17) 3_574 . ?
O3B Na3B O601 109.41(19) . . ?
O2B Na3B O1B 91.85(11) 3_574 . ?
O3B Na3B O1B 112.68(12) . . ?
O601 Na3B O1B 116.20(16) . . ?
O2B Na3B C3B 120.72(13) 3_574 . ?
O3B Na3B C3B 113.38(13) . . ?
O601 Na3B C3B 89.66(15) . . ?
O1B Na3B C3B 29.88(11) . . ?
O2B Na3B C2B 140.69(13) 3_574 . ?
O3B Na3B C2B 88.31(11) . . ?
O601 Na3B C2B 85.20(16) . . ?
O1B Na3B C2B 51.50(11) . . ?
C3B Na3B C2B 28.56(12) . . ?
O2B Na3B C31B 118.70(12) 3_574 . ?
O3B Na3B C31B 23.54(10) . . ?
O601 Na3B C31B 92.41(19) . . ?
O1B Na3B C31B 108.79(11) . . ?
C3B Na3B C31B 98.11(13) . . ?
C2B Na3B C31B 70.16(11) . . ?
O2B Na3B Na1B 49.13(8) 3_574 3_574 ?
O3B Na3B Na1B 46.41(8) . 3_574 ?
O601 Na3B Na1B 130.61(16) . 3_574 ?
O1B Na3B Na1B 113.16(9) . 3_574 ?
C3B Na3B Na1B 137.00(11) . 3_574 ?
C2B Na3B Na1B 126.21(10) . 3_574 ?
C31B Na3B Na1B 69.86(9) . 3_574 ?
O2B Na3B Na2B 46.27(8) 3_574 3_574 ?
O3B Na3B Na2B 114.36(10) . 3_574 ?
O601 Na3B Na2B 136.21(19) . 3_574 ?
O1B Na3B Na2B 45.91(8) . 3_574 ?
C3B Na3B Na2B 74.47(10) . 3_574 ?
C2B Na3B Na2B 96.99(10) . 3_574 ?
C31B Na3B Na2B 129.59(10) . 3_574 ?
Na1B Na3B Na2B 82.31(6) 3_574 3_574 ?
O2B Na3B Na1B 85.76(9) 3_574 . ?
O3B Na3B Na1B 87.01(9) . . ?
O601 Na3B Na1B 137.28(15) . . ?
O1B Na3B Na1B 27.05(7) . . ?
C3B Na3B Na1B 48.05(10) . . ?
C2B Na3B Na1B 55.26(9) . . ?
C31B Na3B Na1B 88.78(9) . . ?
Na1B Na3B Na1B 89.58(5) 3_574 . ?
Na2B Na3B Na1B 48.80(4) 3_574 . ?
O2B Na3B Na2B 87.59(9) 3_574 . ?
O3B Na3B Na2B 27.81(8) . . ?
O601 Na3B Na2B 132.53(19) . . ?
O1B Na3B Na2B 86.26(8) . . ?
C3B Na3B Na2B 94.97(10) . . ?
C2B Na3B Na2B 77.51(9) . . ?
C31B Na3B Na2B 40.15(8) . . ?
Na1B Na3B Na2B 48.78(4) 3_574 . ?
Na2B Na3B Na2B 90.02(5) 3_574 . ?
Na1B Na3B Na2B 59.73(4) . . ?
C31B O3B Na1B 159.5(3) . 3_574 ?
C31B O3B Na3B 113.1(2) . . ?
Na1B O3B Na3B 86.54(11) 3_574 . ?
C31B O3B Na2B 87.7(2) . . ?
Na1B O3B Na2B 85.23(11) 3_574 . ?
Na3B O3B Na2B 125.45(13) . . ?
O1B C3B C2B 120.1(4) . . ?
O1B C3B C4B 122.0(4) . . ?
C2B C3B C4B 117.8(4) . . ?
O1B C3B Na3B 63.0(2) . . ?
C2B C3B Na3B 87.7(2) . . ?
C4B C3B Na3B 117.8(3) . . ?
O1B C3B Na1B 42.82(18) . . ?
C2B C3B Na1B 92.9(3) . . ?
C4B C3B Na1B 136.5(3) . . ?
Na3B C3B Na1B 91.75(13) . . ?
C9B C4B C3B 118.6(4) . . ?
C9B C4B C5B 120.7(4) . . ?
C3B C4B C5B 120.7(4) . . ?
C6B C5B C8B 110.5(5) . . ?
C6B C5B C7B 106.5(5) . . ?
C8B C5B C7B 106.4(5) . . ?
C6B C5B C4B 111.3(4) . . ?
C8B C5B C4B 109.7(4) . . ?
C7B C5B C4B 112.3(4) . . ?
C4B C9B C10B 124.3(5) . . ?
C15B C10B C9B 116.4(4) . . ?
C15B C10B C11B 122.0(5) . . ?
C9B C10B C11B 121.6(5) . . ?
C13C C11B C13D 39.6(9) . . ?
C13C C11B C14D 132.5(12) . . ?
C13D C11B C14D 112.4(14) . . ?
C13C C11B C12C 116.7(13) . . ?
C13D C11B C12C 139.9(11) . . ?
C14D C11B C12C 54.1(12) . . ?
C13C C11B C10B 113.7(7) . . ?
C13D C11B C10B 112.0(9) . . ?
C14D C11B C10B 113.1(11) . . ?
C12C C11B C10B 107.8(7) . . ?
C13C C11B C12D 66.9(12) . . ?
C13D C11B C12D 104.8(13) . . ?
C14D C11B C12D 105.2(14) . . ?
C12C C11B C12D 55.5(11) . . ?
C10B C11B C12D 108.7(8) . . ?
C13C C11B C14C 110.4(11) . . ?
C13D C11B C14C 73.7(11) . . ?
C14D C11B C14C 46.8(11) . . ?
C12C C11B C14C 100.6(12) . . ?
C10B C11B C14C 106.6(7) . . ?
C12D C11B C14C 142.1(9) . . ?
C10B C15B C2B 123.2(4) . . ?
C29B C16B C17B 119.7(4) . . ?
C29B C16B C1B 120.3(4) . . ?
C17B C16B C1B 120.0(3) . . ?
C29B C16B Na1B 128.5(3) . . ?
C17B C16B Na1B 64.4(2) . . ?
C1B C16B Na1B 80.6(2) . . ?
O2B C17B C16B 120.0(3) . . ?
O2B C17B C18B 121.6(4) . . ?
C16B C17B C18B 118.4(4) . . ?
O2B C17B Na1B 62.50(19) . . ?
C16B C17B Na1B 86.9(2) . . ?
C18B C17B Na1B 120.1(3) . . ?
O2B C17B Na2B 42.98(18) . . ?
C16B C17B Na2B 93.6(2) . . ?
C18B C17B Na2B 134.0(3) . . ?
Na1B C17B Na2B 91.78(12) . . ?
C23B C18B C17B 118.1(4) . . ?
C23B C18B C19B 120.6(4) . . ?
C17B C18B C19B 121.3(4) . . ?
C21B C19B C18B 111.3(4) . . ?
C21B C19B C20B 111.1(4) . . ?
C18B C19B C20B 109.5(4) . . ?
C21B C19B C22B 106.9(4) . . ?
C18B C19B C22B 111.9(4) . . ?
C20B C19B C22B 106.0(4) . . ?
C18B C23B C24B 124.5(4) . . ?
C23B C24B C29B 116.7(4) . . ?
C23B C24B C25B 120.1(4) . . ?
C29B C24B C25B 123.2(4) . . ?
C26B C25B C28B 109.8(6) . . ?
C26B C25B C24B 111.2(4) . . ?
C28B C25B C24B 107.7(5) . . ?
C26B C25B C27B 108.4(5) . . ?
C28B C25B C27B 107.3(6) . . ?
C24B C25B C27B 112.4(4) . . ?
C16B C29B C24B 122.6(4) . . ?
C43B C30B C31B 120.1(4) . . ?
C43B C30B C1B 119.7(4) . . ?
C31B C30B C1B 120.2(3) . . ?
C43B C30B Na2B 127.5(3) . . ?
C31B C30B Na2B 64.2(2) . . ?
C1B C30B Na2B 81.1(2) . . ?
O3B C31B C30B 120.4(3) . . ?
O3B C31B C32B 121.5(4) . . ?
C30B C31B C32B 118.1(4) . . ?
O3B C31B Na2B 62.5(2) . . ?
C30B C31B Na2B 87.3(2) . . ?
C32B C31B Na2B 118.7(3) . . ?
O3B C31B Na3B 43.39(18) . . ?
C30B C31B Na3B 93.7(2) . . ?
C32B C31B Na3B 134.8(3) . . ?
Na2B C31B Na3B 92.19(12) . . ?
C37B C32B C31B 118.3(4) . . ?
C37B C32B C33B 120.7(4) . . ?
C31B C32B C33B 121.0(4) . . ?
C35B C33B C34B 110.0(5) . . ?
C35B C33B C32B 111.3(4) . . ?
C34B C33B C32B 109.5(4) . . ?
C35B C33B C36B 107.3(5) . . ?
C34B C33B C36B 106.8(5) . . ?
C32B C33B C36B 111.9(4) . . ?
C38B C37B C32B 124.2(4) . . ?
C43B C38B C37B 116.8(4) . . ?
C43B C38B C39B 122.4(4) . . ?
C37B C38B C39B 120.8(4) . . ?
C41B C39B C40B 109.7(5) . . ?
C41B C39B C38B 109.4(4) . . ?
C40B C39B C38B 112.2(4) . . ?
C41B C39B C42B 107.6(4) . . ?
C40B C39B C42B 107.5(4) . . ?
C38B C39B C42B 110.4(4) . . ?
C38B C43B C30B 122.5(4) . . ?
C401 O401 Na1B 152.5(6) . . ?
O401 C401 C402 127.5(8) . . ?
O401 C401 C406 116.1(7) . . ?
C402 C401 C406 116.5(7) . . ?
C401 C402 C407 115.7(8) . . ?
C401 C402 C403 105.6(7) . . ?
C407 C402 C403 112.5(9) . . ?
C404 C403 C402 104.4(9) . . ?
C403 C404 C405 112.8(9) . . ?
C404 C405 C406 109.9(10) . . ?
C408 C406 C401 116.9(9) . . ?
C408 C406 C405 115.6(10) . . ?
C401 C406 C405 104.5(8) . . ?
C501 O501 Na2B 173.0(5) . . ?
O501 C501 C506 122.4(7) . . ?
O501 C501 C502 121.8(7) . . ?
C506 C501 C502 115.5(6) . . ?
C501 C502 C507 112.0(7) . . ?
C501 C502 C503 109.6(7) . . ?
C507 C502 C503 112.7(7) . . ?
C504 C503 C502 111.6(8) . . ?
C505 C504 C503 109.8(7) . . ?
C504 C505 C506 113.1(8) . . ?
C501 C506 C505 109.8(6) . . ?
C501 C506 C508 112.8(6) . . ?
C505 C506 C508 114.2(7) . . ?
C601 O601 Na3B 164.2(7) . . ?
O601 C601 C602 132.8(10) . . ?
O601 C601 C606 108.0(10) . . ?
C602 C601 C606 118.6(10) . . ?
C607 C602 C601 118.4(15) . . ?
C607 C602 C603 111.2(14) . . ?
C601 C602 C603 120.5(12) . . ?
C602 C603 C604 106.8(11) . . ?
C605 C604 C603 110.3(15) . . ?
C604 C605 C606 111.9(15) . . ?
C608 C606 C601 114.2(12) . . ?
C608 C606 C605 109.9(17) . . ?
C601 C606 C605 108.8(11) . . ?
O801 O801 C802 121(3) 3_665 3_665 ?
O801 O801 C804 78(2) 3_665 3_665 ?
C802 O801 C804 47.7(15) 3_665 3_665 ?
O801 O801 C802 32.8(19) 3_665 . ?
C802 O801 C802 153.8(15) 3_665 . ?
C804 O801 C802 108.5(14) 3_665 . ?
O801 C802 C801 139(3) 3_665 . ?
O801 C802 O801 26.2(15) 3_665 . ?
C801 C802 O801 115(2) . . ?
O801 C804 O803 103(2) 3_665 . ?
C902 C901 C909 68.9(15) . . ?
C902 C901 C906 40.8(17) . . ?
C909 C901 C906 28.1(16) . . ?
C901 C902 C906 105(3) . . ?
C901 C902 C909 69.1(15) . . ?
C906 C902 C909 36(3) . . ?
C905 O901 C906 154(5) . . ?
O901 C905 C904 136(5) . . ?
C902 C906 O901 137(4) . . ?
C902 C906 C901 34(2) . . ?
O901 C906 C901 103(4) . . ?
O902 C907 C908 127(5) . . ?
C909 O902 C907 135(5) . . ?
O902 C909 C902 159(5) . . ?
O902 C909 C901 127(5) . . ?
C902 C909 C901 42(3) . . ?

loop_
_geom_bond_atom_site_label_1
_geom_bond_atom_site_label_2
_geom_bond_distance
_geom_bond_site_symmetry_2
_geom_bond_publ_flag
Na1 O3 2.291(3) 3_666 ?
Na1 O101 2.291(4) . ?
Na1 O1 2.302(3) . ?
Na1 O2 2.385(3) . ?
Na1 C17 2.693(4) . ?
Na1 C16 3.001(4) . ?
Na1 C3 3.067(5) . ?
Na1 Na2 3.133(2) 3_666 ?
Na1 Na3 3.197(2) 3_666 ?
Na1 Na3 4.169(2) . ?
Na1 Na2 4.181(2) . ?
O1 C3 1.334(5) . ?
O1 Na2 2.264(3) 3_666 ?
O1 Na3 2.393(3) . ?
C1 C2 1.542(6) . ?
C1 C30 1.550(6) . ?
C1 C16 1.552(6) . ?
C1 Na3 3.080(4) . ?
C1 Na2 3.118(4) . ?
Na2 O1 2.264(3) 3_666 ?
Na2 O201 2.285(5) . ?
Na2 O2 2.285(3) . ?
Na2 O3 2.380(3) . ?
Na2 C31 2.709(4) . ?
Na2 C30 2.993(4) . ?
Na2 C17 3.049(4) . ?
Na2 Na1 3.133(2) 3_666 ?
Na2 Na3 3.140(2) 3_666 ?
Na2 Na3 4.112(2) . ?
O2 C17 1.336(5) . ?
O2 Na3 2.274(3) 3_666 ?
C2 C15 1.394(6) . ?
C2 C3 1.424(6) . ?
C2 Na3 2.963(4) . ?
Na3 O2 2.274(3) 3_666 ?
Na3 O3 2.293(3) . ?
Na3 O301 2.308(5) . ?
Na3 C3 2.699(4) . ?
Na3 C31 3.063(4) . ?
Na3 Na2 3.140(2) 3_666 ?
Na3 Na1 3.197(2) 3_666 ?
O3 C31 1.340(5) . ?
O3 Na1 2.291(3) 3_666 ?
C3 C4 1.439(6) . ?
C4 C9 1.386(7) . ?
C4 C5 1.544(7) . ?
C5 C6 1.525(8) . ?
C5 C8 1.528(8) . ?
C5 C7 1.555(7) . ?
C9 C10 1.384(8) . ?
C10 C15 1.372(7) . ?
C10 C11 1.545(7) . ?
C11 C13B 1.42(2) . ?
C11 C14A 1.502(12) . ?
C11 C12A 1.545(13) . ?
C11 C12B 1.57(3) . ?
C11 C13A 1.579(15) . ?
C11 C14B 1.64(3) . ?
C16 C29 1.400(6) . ?
C16 C17 1.413(6) . ?
C17 C18 1.434(6) . ?
C18 C23 1.390(6) . ?
C18 C19 1.542(7) . ?
C19 C21 1.527(8) . ?
C19 C20 1.528(8) . ?
C19 C22 1.536(7) . ?
C23 C24 1.400(7) . ?
C24 C29 1.379(6) . ?
C24 C25 1.540(6) . ?
C25 C27 1.513(7) . ?
C25 C28 1.515(9) . ?
C25 C26 1.522(8) . ?
C30 C43 1.391(6) . ?
C30 C31 1.422(6) . ?
C31 C32 1.430(6) . ?
C32 C37 1.385(6) . ?
C32 C33 1.549(6) . ?
C33 C34 1.536(7) . ?
C33 C36 1.539(7) . ?
C33 C35 1.546(8) . ?
C37 C38 1.402(6) . ?
C38 C43 1.371(6) . ?
C38 C39 1.532(6) . ?
C39 C41 1.523(8) . ?
C39 C40 1.539(9) . ?
C39 C42 1.542(8) . ?
O101 C101 1.189(7) . ?
C101 C106 1.495(9) . ?
C101 C102 1.529(10) . ?
C102 C103 1.428(14) . ?
C102 C107 1.621(14) . ?
C103 C104 1.613(16) . ?
C104 C105 1.528(14) . ?
C105 C106 1.427(12) . ?
C106 C108 1.499(10) . ?
O201 C201 1.130(9) . ?
C201 C206 1.493(13) . ?
C201 C202 1.564(19) . ?
C202 C203 1.471(19) . ?
C202 C207 1.558(19) . ?
C203 C204 1.451(19) . ?
C204 C205 1.516(19) . ?
C205 C206 1.437(16) . ?
C206 C208 1.463(13) . ?
O301 C301 1.178(7) . ?
C301 C302 1.420(11) . ?
C301 C306 1.515(14) . ?
C302 C307 1.515(15) . ?
C302 C303 1.618(15) . ?
C303 C304 1.551(18) . ?
C304 C305 1.409(15) . ?
C305 C306 1.614(15) . ?
C306 C308 1.385(14) . ?
Na1B O3B 2.269(3) 3_574 ?
Na1B O401 2.288(4) . ?
Na1B O1B 2.293(3) . ?
Na1B O2B 2.375(3) . ?
Na1B C17B 2.676(4) . ?
Na1B C16B 2.964(4) . ?
Na1B C3B 3.085(5) . ?
Na1B C1B 3.106(4) . ?
Na1B Na3B 3.127(2) 3_574 ?
Na1B Na2B 3.148(2) 3_574 ?
Na1B Na2B 4.132(2) . ?
Na1B Na3B 4.146(2) . ?
O1B C3B 1.336(5) . ?
O1B Na2B 2.272(3) 3_574 ?
O1B Na3B 2.388(3) . ?
C1B C16B 1.531(5) . ?
C1B C2B 1.543(6) . ?
C1B C30B 1.555(6) . ?
Na2B O1B 2.272(3) 3_574 ?
Na2B O2B 2.279(3) . ?
Na2B O501 2.297(5) . ?
Na2B O3B 2.378(3) . ?
Na2B C31B 2.679(4) . ?
Na2B C30B 2.972(4) . ?
Na2B C17B 3.067(4) . ?
Na2B Na1B 3.148(2) 3_574 ?
Na2B Na3B 3.151(2) 3_574 ?
Na2B Na3B 4.152(2) . ?
O2B C17B 1.337(5) . ?
O2B Na3B 2.269(3) 3_574 ?
C2B C15B 1.389(6) . ?
C2B C3B 1.428(6) . ?
C2B Na3B 2.984(4) . ?
Na3B O2B 2.269(3) 3_574 ?
Na3B O3B 2.293(3) . ?
Na3B O601 2.324(5) . ?
Na3B C3B 2.677(4) . ?
Na3B C31B 3.071(4) . ?
Na3B Na1B 3.127(2) 3_574 ?
Na3B Na2B 3.151(2) 3_574 ?
O3B C31B 1.333(5) . ?
O3B Na1B 2.269(3) 3_574 ?
C3B C4B 1.434(6) . ?
C4B C9B 1.380(7) . ?
C4B C5B 1.552(7) . ?
C5B C6B 1.525(8) . ?
C5B C8B 1.533(8) . ?
C5B C7B 1.548(7) . ?
C9B C10B 1.386(7) . ?
C10B C15B 1.381(7) . ?
C10B C11B 1.538(7) . ?
C11B C13C 1.469(19) . ?
C11B C13D 1.48(2) . ?
C11B C14D 1.48(2) . ?
C11B C12C 1.499(16) . ?
C11B C12D 1.58(2) . ?
C11B C14C 1.641(15) . ?
C16B C29B 1.392(6) . ?
C16B C17B 1.425(6) . ?
C17B C18B 1.438(6) . ?
C18B C23B 1.384(6) . ?
C18B C19B 1.537(7) . ?
C19B C21B 1.514(8) . ?
C19B C20B 1.546(8) . ?
C19B C22B 1.546(7) . ?
C23B C24B 1.387(7) . ?
C24B C29B 1.394(6) . ?
C24B C25B 1.538(6) . ?
C25B C26B 1.512(8) . ?
C25B C28B 1.540(10) . ?
C25B C27B 1.538(9) . ?
C30B C43B 1.400(6) . ?
C30B C31B 1.415(6) . ?
C31B C32B 1.428(6) . ?
C32B C37B 1.394(6) . ?
C32B C33B 1.549(6) . ?
C33B C35B 1.524(8) . ?
C33B C34B 1.526(8) . ?
C33B C36B 1.550(7) . ?
C37B C38B 1.385(6) . ?
C38B C43B 1.379(6) . ?
C38B C39B 1.550(6) . ?
C39B C41B 1.516(8) . ?
C39B C40B 1.526(7) . ?
C39B C42B 1.553(7) . ?
O401 C401 1.166(7) . ?
C401 C402 1.473(10) . ?
C401 C406 1.531(12) . ?
C402 C407 1.494(13) . ?
C402 C403 1.596(13) . ?
C403 C404 1.490(16) . ?
C404 C405 1.498(14) . ?
C405 C406 1.546(13) . ?
C406 C408 1.428(13) . ?
O501 C501 1.207(8) . ?
C501 C506 1.483(9) . ?
C501 C502 1.512(11) . ?
C502 C507 1.537(12) . ?
C502 C503 1.545(11) . ?
C503 C504 1.541(13) . ?
C504 C505 1.485(12) . ?
C505 C506 1.522(10) . ?
C506 C508 1.527(10) . ?
O601 C601 1.150(9) . ?
C601 C602 1.440(13) . ?
C601 C606 1.528(13) . ?
C602 C607 1.374(15) . ?
C602 C603 1.478(14) . ?
C603 C604 1.543(16) . ?
C604 C605 1.497(17) . ?
C605 C606 1.543(16) . ?
C606 C608 1.419(15) . ?
O801 O801 0.90(3) 3_665 ?
O801 C802 1.10(2) 3_665 ?
O801 C804 1.31(3) 3_665 ?
O801 C802 1.74(3) . ?
C801 C802 1.28(3) . ?
C802 O801 1.10(2) 3_665 ?
O803 C804 1.59(4) . ?
C804 O801 1.31(3) 3_665 ?
C901 C902 0.99(6) . ?
C901 C909 1.39(3) . ?
C901 C906 1.72(5) . ?
C902 C906 1.17(3) . ?
C902 C909 1.39(3) . ?
O901 C905 1.16(2) . ?
O901 C906 1.17(2) . ?
C904 C905 1.17(3) . ?
C907 O902 1.17(2) . ?
C907 C908 1.39(3) . ?
O902 C909 1.16(2) . ?
